data_4518134
loop_
_publ_author_name
'Hubbell, Aran K.'
'Lamb, Jessica R.'
'Klimovica, Kristine'
'Mulzer, Michael'
'Shaffer, Timothy D.'
'MacMillan, Samantha N.'
'Coates, Geoffrey W.'

_publ_section_title
;
 Catalyst-Controlled Regioselective Carbonylation of Isobutylene Oxide to
 Pivalolactone
;
_journal_name_full 'ACS Catalysis'
_journal_page_first 12537
_journal_page_last 12543
_journal_paper_doi 10.1021/acscatal.0c03492
_journal_year 2020
_chemical_absolute_configuration ad
_chemical_formula_moiety 'C68 H58 Al N2 O6, C4 H8 O, C24 H20 B'
_chemical_formula_sum 'C96 H86 Al B N2 O7'
_chemical_formula_weight 1417.45
_space_group_crystal_system monoclinic
_space_group_IT_number 7
_space_group_name_Hall 'P -2yac'
_space_group_name_H-M_alt 'P 1 n 1'
_atom_sites_solution_hydrogens geom
_atom_sites_solution_primary dual
_audit_creation_date 2019-02-08
_audit_creation_method
;
Olex2 1.3-ac4
(compiled 2018.11.15 svn.r3537 for Rigaku Oxford Diffraction, GUI svn.r5585)
;
_cell_angle_alpha 90
_cell_angle_beta 95.3470(3)
_cell_angle_gamma 90
_cell_formula_units_Z 4
_cell_length_a 14.16596(4)
_cell_length_b 24.26807(8)
_cell_length_c 21.69468(7)
_cell_measurement_reflns_used 180794
_cell_measurement_temperature 100.00(10)
_cell_measurement_theta_max 77.8150
_cell_measurement_theta_min 1.8100
_cell_volume 7425.75(4)
_computing_cell_refinement 'CrysAlisPro 1.171.40.26a (Rigaku OD, 2018)'
_computing_data_collection 'CrysAlisPro 1.171.40.26a (Rigaku OD, 2018)'
_computing_data_reduction 'CrysAlisPro 1.171.40.26a (Rigaku OD, 2018)'
_computing_molecular_graphics 'Olex2 (Dolomanov et al., 2009)'
_computing_publication_material 'Olex2 (Dolomanov et al., 2009)'
_computing_structure_refinement 'ShelXL (Sheldrick, 2015)'
_computing_structure_solution 'ShelXT (Sheldrick, 2015)'
_diffrn_ambient_environment N~2~
_diffrn_ambient_temperature 100.00(10)
_diffrn_detector 'CCD plate'
_diffrn_detector_area_resol_mean 10.0000
_diffrn_detector_type HyPix
_diffrn_measured_fraction_theta_full 1.000
_diffrn_measured_fraction_theta_max 0.995
_diffrn_measurement_details
;
List of Runs (angles in degrees, time in seconds):

  # Type    Start    End  Width  t~exp~   \w     \q     \k     \f   Frames
--------------------------------------------------------------------------
  1  \w    -26.00  17.00   0.50    0.44    --  -48.30  19.00  90.00   86
  2  \w    -26.00  -1.00   0.50    0.44    --   14.00 112.00  59.07   50
  3  \w      8.00  33.00   0.50    0.44    --   38.00  95.00  52.57   50
  4  \w     26.00  51.00   0.50    0.44    --   50.00  83.00  52.23   50
  5  \w     36.00  62.00   0.50    0.44    --   58.00  77.00  81.28   52
  6  \w     73.00 100.00   0.50    0.44    --   58.00  78.00  92.89   54
  7  \w    105.00 132.00   0.50    0.44    --   70.00  77.00 118.75   54
  8  \w    128.00 154.00   0.50    1.74    --  107.75 129.00  37.00   52
  9  \w    126.00 153.00   0.50    1.74    --  107.75  77.00 -30.00   54
 10  \w    137.00 163.00   0.50    1.74    --  107.75  77.00 -60.00   52
 11  \w    150.00 178.00   0.50    1.74    --  107.75  70.00 -76.75   56
 12  \w    135.00 178.00   0.50    1.74    --  107.75  77.00 -90.00   86
 13  \w    145.00 178.00   0.50    1.74    --  107.75 125.00 -90.00   66
 14  \w    153.00 178.00   0.50    1.74    --  107.75 125.00-120.00   50
 15  \w    135.00 178.00   0.50    1.74    --  107.75  77.00-180.00   86
 16  \w    136.00 162.00   0.50    1.74    --  107.75  77.00-120.00   52
 17  \w    139.00 165.00   0.50    1.74    --  107.75  39.00-146.66   52
 18  \w    130.00 170.00   0.50    1.74    --  107.75 125.00 -60.00   80
 19  \w    140.00 174.00   0.50    1.74    --  107.75  77.00   0.00   68
 20  \w    143.00 173.00   0.50    1.74    --  107.75  77.00  70.64   60
 21  \w    143.00 169.00   0.50    1.74    --  107.75  77.00 120.00   52
 22  \w    153.00 178.00   0.50    1.74    --  107.75  77.00 150.00   50
 23  \w    135.00 172.00   0.50    1.74    --  107.75  81.00 101.54   74
 24  \w    142.00 177.00   0.50    1.74    --  107.75  45.00  60.00   70
 25  \w    145.00 171.00   0.50    1.74    --  107.75  45.00  90.00   52
 26  \w    136.00 177.00   0.50    1.74    --  107.75  61.00 120.00   82
 27  \w    137.00 170.00   0.50    1.74    --  107.75  76.00 135.48   66
 28  \w    125.00 165.00   0.50    1.74    --  107.75  77.00  30.00   80
 29  \w    139.00 175.00   0.50    1.74    --  107.75  30.00  30.00   72
 30  \w    119.00 178.00   0.50    1.74    --  107.75 125.00 150.00  118
 31  \w    119.00 177.00   0.50    1.74    --  107.75  46.00 157.26  116
 32  \w    100.00 125.00   0.50    0.44    --   54.00  80.00  26.28   50
 33  \w     91.00 117.00   0.50    0.44    --   50.00  83.00  52.23   52
 34  \w     67.00  94.00   0.50    1.74    --   90.00  81.00  64.73   54
 35  \w     82.00 110.00   0.50    1.74    --  102.00  72.00  97.35   56
 36  \w     93.00 129.00   0.50    1.74    --  107.75  61.00 120.00   72
 37  \w    101.00 127.00   0.50    1.74    --  107.75  45.00  60.00   52
 38  \w    102.00 178.00   0.50    1.74    --  107.75  42.00  47.36  152
 39  \w    104.00 169.00   0.50    1.74    --  107.75  45.00 -30.00  130
 40  \w    112.00 138.00   0.50    1.74    --  107.75 125.00-120.00   52
 41  \w    144.00 178.00   0.50    1.74    --  107.75 125.00-150.00   68
 42  \w    108.00 134.00   0.50    1.74    --  107.75 125.00-150.00   52
 43  \w    106.00 131.00   0.50    1.74    --  107.75 140.00-149.00   50
 44  \w    100.00 126.00   0.50    1.74    --  107.75 125.00 -90.00   52
 45  \w     86.00 121.00   0.50    1.74    --  107.75  77.00 -30.00   70
 46  \w     93.00 160.00   0.50    1.74    --  107.75  61.00 -90.00  134
 47  \w     93.00 166.00   0.50    1.74    --  107.75  61.00-120.00  146
 48  \w     97.00 137.00   0.50    1.74    --  107.75  61.00 -60.00   80
 49  \w     98.00 130.00   0.50    1.74    --  107.75  45.00 -90.00   64
 50  \w    102.00 128.00   0.50    1.74    --  107.75  39.00-146.66   52
 51  \w     99.00 178.00   0.50    1.74    --  107.75  30.00-180.00  158
 52  \w     86.00 116.00   0.50    1.74    --  107.75  77.00   0.00   60
 53  \w     86.00 111.00   0.50    1.74    --  107.75  77.00  30.00   50
 54  \w     95.00 130.00   0.50    1.74    --  107.75  61.00  60.00   70
 55  \w    104.00 136.00   0.50    1.74    --  107.75  30.00  30.00   64
 56  \w     98.00 139.00   0.50    1.74    --  107.75  45.00  90.00   82
 57  \w    102.00 160.00   0.50    1.74    --  107.75  15.00 150.00  116
 58  \w     78.00 104.00   0.50    1.74    --   98.00  75.00  18.76   52
 59  \w     93.00 159.00   0.50    1.74    --  107.75  61.00   0.00  132
 60  \w     89.00 114.00   0.50    1.74    --  107.75  76.00 135.48   50
 61  \w     86.00 124.00   0.50    1.74    --  107.75  77.00 150.00   76
 62  \w     80.00 114.00   0.50    1.74    --  102.00  79.00 133.06   68
 63  \w     87.00 118.00   0.50    1.74    --  107.75  77.00  70.64   62
 64  \w     86.00 137.00   0.50    1.74    --  107.75  77.00 120.00  102
 65  \w     84.00 119.00   0.50    1.74    --  107.75  81.00 101.54   70
 66  \w     86.00 162.00   0.50    1.74    --  107.75  77.00  60.00  152
 67  \w     93.00 141.00   0.50    1.74    --  107.75  61.00 -30.00   96
 68  \w     86.00 132.00   0.50    1.74    --  107.75  77.00 -90.00   92
 69  \w     94.00 141.00   0.50    1.74    --  107.75  61.00-150.00   94
 70  \w     89.00 127.00   0.50    1.74    --  107.75  77.00-180.00   76
 71  \w     86.00 173.00   0.50    1.74    --  107.75  77.00-150.00  174
 72  \w     93.00 121.00   0.50    1.74    --  107.75  61.00-180.00   56
 73  \w     86.00 125.00   0.50    1.74    --  107.75  77.00-120.00   78
 74  \w     90.00 146.00   0.50    1.74    --  107.75  70.00 -76.75  112
 75  \w     86.00 112.00   0.50    1.74    --  107.75  77.00 -60.00   52
 76  \w     68.00  94.00   0.50    1.74    --   90.00  83.00 -43.86   52
 77  \w     43.00  69.00   0.50    0.44    --   62.00  72.00  65.33   52
 78  \w     48.00  74.00   0.50    0.44    --   70.00  77.00 118.75   52
 79  \w     49.00  74.00   0.50    0.44    --   70.00  76.00  94.74   50
 80  \w     39.00 122.00   0.50    0.44    --   48.30  19.00  90.00  166
 81  \w     86.00 173.00   0.50    1.74    --  107.75  77.00  90.00  174
 82  \w     90.00 129.00   0.50    1.74    --  107.75 -90.00  -8.74   78
 83  \w     88.00 119.00   0.50    1.74    --  107.75-129.00 -35.00   62
 84  \w     91.00 122.00   0.50    1.74    --  107.75-133.00  -2.58   62
 85  \w     83.00 109.00   0.50    1.74    --  107.75 -94.00  60.00   52
 86  \w     79.00 116.00   0.50    1.74    --  107.75-125.00  90.00   74
 87  \w    103.00 128.00   0.50    1.74    --  107.75-140.00 151.00   50
 88  \w     75.00 101.00   0.50    1.74    --  107.75-140.00 151.00   52
 89  \w     74.00 116.00   0.50    1.74    --  107.75-125.00 120.00   84
 90  \w     81.00 107.00   0.50    1.74    --  107.75-125.00 150.00   52
 91  \w     40.00 104.00   0.50    0.44    --   48.30-140.00 151.00  128
 92  \w     36.00  98.00   0.50    1.74    --  107.75 -77.00 120.00  124
 93  \w     82.00 108.00   0.50    1.74    --  107.75-125.00  30.00   52
 94  \w     74.00 116.00   0.50    1.74    --  107.75-125.00   0.00   84
 95  \w     88.00 114.00   0.50    1.74    --  107.75-125.00 -90.00   52
 96  \w     84.00 109.00   0.50    1.74    --  107.75 -94.00-120.00   50
 97  \w     79.00 116.00   0.50    1.74    --  107.75-125.00-150.00   74
 98  \w     88.00 114.00   0.50    1.74    --  107.75-125.00-180.00   52
 99  \w     72.00 105.00   0.50    1.74    --  107.75 -77.00-180.00   66
100  \w     76.00 116.00   0.50    1.74    --  107.75-125.00-120.00   80
101  \w     34.00  96.00   0.50    0.44    --   48.30-129.00 -35.00  124
102  \w     38.00  94.00   0.50    1.74    --  107.75 -77.00   0.00  112
103  \w     37.00  64.00   0.50    1.74    --  107.75 -61.00  90.00   54
104  \w     39.00  70.00   0.50    1.74    --  107.75 -61.00  60.00   62
105  \w     46.00  72.00   0.50    1.74    --  107.75 -81.00  21.43   52
106  \w     42.00  71.00   0.50    1.74    --  107.75 -61.00 -60.00   58
107  \w     44.00  83.00   0.50    1.74    --  107.75 -94.00 -90.00   78
108  \w     39.00  64.00   0.50    1.74    --  107.75-125.00-150.00   50
109  \w     36.00  65.00   0.50    1.74    --  107.75-125.00-120.00   58
110  \w     45.00 113.00   0.50    1.74    --  107.75-118.00 -82.46  136
111  \w     44.00  70.00   0.50    1.74    --  107.75-125.00-180.00   52
112  \w     36.00  62.00   0.50    1.74    --  107.75 -77.00-180.00   52
113  \w     37.00  70.00   0.50    1.74    --  107.75 -77.00-150.00   66
114  \w     36.00 104.00   0.50    1.74    --  107.75 -77.00 -90.00  136
115  \w     42.00  68.00   0.50    1.74    --  107.75-133.00  -2.58   52
116  \w     38.00  79.00   0.50    1.74    --  107.75 -94.00  60.00   82
117  \w     37.00  63.00   0.50    1.74    --  107.75-125.00 120.00   52
118  \w     36.00  65.00   0.50    1.74    --  107.75-125.00 150.00   58
119  \w     36.00  61.00   0.50    1.74    --  107.75-125.00  90.00   50
120  \w     36.00  87.00   0.50    1.74    --  107.75 -90.00  -8.74  102
121  \w     36.00  66.00   0.50    1.74    --  107.75 -94.00-120.00   60
122  \w     40.00  67.00   0.50    1.74    --  107.75-125.00 -90.00   54
123  \w     39.00  89.00   0.50    1.74    --  107.75 -77.00 -60.00  100
124  \w     39.00  64.00   0.50    1.74    --  107.75-125.00   0.00   50
125  \w     36.00  61.00   0.50    1.74    --  107.75 -61.00 150.00   50
126  \w     20.00  46.00   0.50    0.44    --   46.00  89.00 163.02   52
127  \w     20.00  45.00   0.50    0.44    --   46.00  86.00 134.53   50
128  \w     20.00  45.00   0.50    0.44    --   46.00  86.00 105.03   50
129  \w     36.00  61.00   0.50    0.44    --   58.00  78.00  92.89   50
130  \w     48.00  74.00   0.50    0.44    --   70.00  77.00  29.60   52
131  \w     31.00  64.00   0.50    0.44    --   54.00  80.00  26.28   66
132  \w     27.00  87.00   0.50    0.44    --   50.00  80.00 -58.97  120
133  \w     49.00  87.00   0.50    0.44    --   70.00  76.00 -50.18   76
134  \w     48.00  74.00   0.50    0.44    --   70.00  77.00 -73.43   52
135  \w     49.00  74.00   0.50    0.44    --   70.00  76.00-106.96   50
136  \w     32.00  91.00   0.50    0.44    --   54.00  77.00 -18.92  118
137  \w     33.00  89.00   0.50    0.44    --   54.00  77.00 -95.21  112
138  \w     70.00 117.00   0.50    1.74    --   94.00  82.00-179.44   94
139  \w     36.00  62.00   0.50    0.44    --   58.00  77.00-146.89   52
140  \w     34.00  61.00   0.50    0.44    --   58.00  82.00-137.93   54
141  \w     15.00  40.00   0.50    0.44    --   42.00  88.00 -88.48   50
142  \w      1.00  26.00   0.50    0.44    --   30.00  95.00 -21.42   50
143  \w     -5.00  21.00   0.50    0.44    --   26.00 100.00-129.44   52
144  \w    -25.00   0.00   0.50    0.44    --   14.00 111.00-173.34   50
145  \w    -42.00 -12.00   0.50    0.44    --    6.00 128.00-128.76   60
146  \w    -76.00 -51.00   0.50    0.44    --  -48.30 140.00-149.00   50
147  \w    -84.00 -59.00   0.50    1.74    --  -86.25 140.00-149.00   50
148  \w    -94.00 -12.00   0.50    0.44    --  -48.30 129.00  37.00  164
149  \w    -78.00 -53.00   0.50    1.74    --  -86.25 129.00  37.00   50
150  \w   -114.00 -37.00   0.50    0.44    --  -48.30 -37.00-120.00  154
151  \w    -69.00 -43.00   0.50    0.44    --  -66.00 -82.00 -76.51   52
152  \w    -64.00 -38.00   0.50    0.44    --  -62.00 -82.00 -10.29   52
153  \w    -77.00 -45.00   0.50    1.74    --  -70.00 -83.00 -10.80   64
154  \w    -75.00 -50.00   0.50    1.74    --  -74.00 -81.00 -31.49   50
155  \w    -82.00 -57.00   0.50    1.74    --  -78.00 -75.00  37.41   50
156  \w    -75.00 -49.00   0.50    1.74    --  -74.00 -83.00  70.79   52
157  \w    -79.00 -39.00   0.50    0.44    --  -62.00 -79.00 115.56   80
158  \w    -55.00 -29.00   0.50    0.44    --  -54.00 -83.00 152.34   52
159  \w    -72.00 -46.00   0.50    1.74    --  -70.00 -83.00 159.49   52
160  \w    -77.00 -45.00   0.50    0.44    --  -66.00 -74.00 165.60   64
161  \w    -80.00 -54.00   0.50    1.74    --  -78.00 -82.00 167.84   52
162  \w    -88.00 -53.00   0.50    1.74    --  -78.00 -83.00 133.70   70
163  \w    -91.00 -65.00   0.50    1.74    --  -86.25 -77.00 120.00   52
164  \w    -92.00 -64.00   0.50    1.74    --  -86.25 -80.00 115.03   56
165  \w   -108.00 -82.00   0.50    0.44    --  -48.30-140.00 151.00   52
166  \w    -87.00 -61.00   0.50    1.74    --  -86.00 -83.00 -38.29   52
167  \w    -90.00 -64.00   0.50    1.74    --  -86.25 -78.00 -99.28   52
168  \w    -77.00 -51.00   0.50    1.74    --  -74.00 -82.00-136.19   52
169  \w    -76.00 -50.00   0.50    1.74    --  -74.00 -82.00-160.31   52
170  \w    -79.00 -54.00   0.50    1.74    --  -78.00 -82.00-162.35   50
171  \w    -89.00 -63.00   0.50    1.74    --  -86.25 -80.00-131.21   52
172  \w    -90.00 -64.00   0.50    1.74    --  -86.25 -77.00-120.00   52
173  \w    -93.00 -66.00   0.50    1.74    --  -86.25 -72.00-150.51   54
174  \w    -89.00 -64.00   0.50    1.74    --  -86.25 -77.00 -90.00   50
175  \w    -90.00 -64.00   0.50    1.74    --  -86.25 -78.00 -67.93   52
176  \w   -101.00 -61.00   0.50    1.74    --  -82.00 -75.00 -28.15   80
177  \w    -91.00 -65.00   0.50    1.74    --  -86.25 -75.00   1.25   52
178  \w    -95.00 -68.00   0.50    1.74    --  -86.25 -69.00   1.86   54
179  \w    -92.00 -66.00   0.50    1.74    --  -86.25 -74.00  39.84   52
180  \w   -109.00 -64.00   0.50    1.74    --  -86.25 -77.00  30.00   90
181  \w   -118.00 -93.00   0.50    0.44    --  -48.30-129.00 -35.00   50
182  \w   -137.00-112.00   0.50    1.74    --  -86.25-129.00 -35.00   50
183  \w   -126.00-100.00   0.50    0.44    --  -66.00 -82.00 -76.51   52
184  \w   -133.00 -99.00   0.50    1.74    --  -86.25 -69.00   1.86   68
185  \w   -157.00 -65.00   0.50    1.74    --  -86.25 -75.00 130.85  184
186  \w   -105.00 -65.00   0.50    1.74    --  -86.25 -75.00 155.83   80
187  \w   -133.00-108.00   0.50    1.74    --  -86.25-140.00 151.00   50
188  \w   -126.00 -61.00   0.50    1.74    --  -82.00 -74.00-179.89  130
189  \w     36.00  63.00   0.50    1.74    --  107.75 -61.00-180.00   54
;
_diffrn_measurement_device 'four-circle diffractometer'
_diffrn_measurement_device_type 'XtaLAB Synergy, Dualflex, HyPix'
_diffrn_measurement_method '\w scans'
_diffrn_orient_matrix_type 'CrysAlisPro convention (1999,Acta A55,543-557)'
_diffrn_orient_matrix_UB_11 -0.0035310000
_diffrn_orient_matrix_UB_12 -0.0634123000
_diffrn_orient_matrix_UB_13 -0.0023344000
_diffrn_orient_matrix_UB_21 -0.0319398000
_diffrn_orient_matrix_UB_22 -0.0012187000
_diffrn_orient_matrix_UB_23 0.0659523000
_diffrn_orient_matrix_UB_31 -0.1044015000
_diffrn_orient_matrix_UB_32 0.0025281000
_diffrn_orient_matrix_UB_33 -0.0270527000
_diffrn_radiation_monochromator mirror
_diffrn_radiation_probe x-ray
_diffrn_radiation_type CuK\a
_diffrn_radiation_wavelength 1.54184
_diffrn_reflns_av_R_equivalents 0.0483
_diffrn_reflns_av_unetI/netI 0.0232
_diffrn_reflns_Laue_measured_fraction_full 1.000
_diffrn_reflns_Laue_measured_fraction_max 0.995
_diffrn_reflns_limit_h_max 16
_diffrn_reflns_limit_h_min -17
_diffrn_reflns_limit_k_max 30
_diffrn_reflns_limit_k_min -30
_diffrn_reflns_limit_l_max 27
_diffrn_reflns_limit_l_min -27
_diffrn_reflns_number 367185
_diffrn_reflns_point_group_measured_fraction_full 0.980
_diffrn_reflns_point_group_measured_fraction_max 0.957
_diffrn_reflns_theta_full 67.684
_diffrn_reflns_theta_max 78.077
_diffrn_reflns_theta_min 1.820
_diffrn_source 'micro-focus sealed X-ray tube'
_diffrn_source_type 'PhotonJet (Cu) X-ray Source'
_exptl_absorpt_coefficient_mu 0.723
_exptl_absorpt_correction_T_max 1.000
_exptl_absorpt_correction_T_min 0.474
_exptl_absorpt_correction_type gaussian
_exptl_absorpt_process_details
;
CrysAlisPro 1.171.40.26a (Rigaku Oxford Diffraction, 2018)
Numerical absorption correction based on gaussian integration over
			a multifaceted crystal model
Empirical absorption correction using spherical harmonics,
 implemented in SCALE3 ABSPACK scaling algorithm.
;
_exptl_crystal_colour 'clear orange'
_exptl_crystal_density_diffrn 1.268
_exptl_crystal_description plate
_exptl_crystal_F_000 3000
_exptl_crystal_size_max 0.187
_exptl_crystal_size_mid 0.159
_exptl_crystal_size_min 0.058
_refine_diff_density_max 0.416
_refine_diff_density_min -0.301
_refine_diff_density_rms 0.044
_refine_ls_abs_structure_details
;
 Flack x determined using 13431 quotients [(I+)-(I-)]/[(I+)+(I-)]
 (Parsons, Flack and Wagner, Acta Cryst. B69 (2013) 249-259).
;
_refine_ls_abs_structure_Flack -0.002(7)
_refine_ls_extinction_method none
_refine_ls_goodness_of_fit_ref 1.030
_refine_ls_hydrogen_treatment constr
_refine_ls_matrix_type full
_refine_ls_number_parameters 1931
_refine_ls_number_reflns 30389
_refine_ls_number_restraints 2
_refine_ls_restrained_S_all 1.030
_refine_ls_R_factor_all 0.0404
_refine_ls_R_factor_gt 0.0393
_refine_ls_shift/su_max 0.001
_refine_ls_shift/su_mean 0.000
_refine_ls_structure_factor_coef Fsqd
_refine_ls_weighting_details 'w=1/[\s^2^(Fo^2^)+(0.0671P)^2^+1.6847P] where P=(Fo^2^+2Fc^2^)/3'
_refine_ls_weighting_scheme calc
_refine_ls_wR_factor_gt 0.1056
_refine_ls_wR_factor_ref 0.1066
_reflns_Friedel_coverage 0.922
_reflns_Friedel_fraction_full 0.961
_reflns_Friedel_fraction_max 0.919
_reflns_number_gt 29427
_reflns_number_total 30389
_reflns_threshold_expression 'I > 2\s(I)'
_cod_data_source_file cs0c03492_si_002.cif
_cod_data_source_block rakh1_abs
_cod_database_code 4518134
_shelx_shelxl_version_number 2016/6
_chemical_oxdiff_formula C192H164Al2B2N4O14
_chemical_oxdiff_usercomment 'Crystallized from THF.'
_shelx_space_group_comment
;
The symmetry employed for this shelxl refinement is uniquely defined
by the following loop, which should always be used as a source of
symmetry information in preference to the above space-group names.
They are only intended as comments.
;
_reflns_odcompleteness_completeness 98.22
_reflns_odcompleteness_iscentric 1
_reflns_odcompleteness_theta 78.89
_olex2_refinement_description
;
1. Fixed Uiso
 At 1.2 times of:
  All C(H) groups, All C(H,H) groups
 At 1.5 times of:
  All C(H,H,H) groups
2.a Secondary CH2 refined with riding coordinates:
 C112(H11A,H11B), C113(H11C,H11D), C145(H14A,H14B), C146(H14C,H14D), C161(H16D,
 H16E), C162(H16F,H16G), C163(H16H,H16I), C164(H16J,H16K), C165(H16L,H16M),
 C166(H16N,H16O), C167(H16P,H16Q), C168(H16R,H16S), C212(H21A,H21B), C213(H21C,
 H21D), C245(H24A,H24B), C246(H24C,H24D), C261(H26D,H26E), C262(H26F,H26G),
 C263(H26H,H26I), C264(H26J,H26K), C265(H26L,H26M), C266(H26N,H26O), C267(H26P,
 H26Q), C268(H26R,H26S), C1S(H1SA,H1SB), C2S(H2SA,H2SB), C3S(H3SA,H3SB),
 C4S(H4SA,H4SB), C5S(H5SA,H5SB), C6S(H6SA,H6SB), C7S(H7SA,H7SB), C8S(H8SA,H8SB)
2.b Aromatic/amide H refined with riding coordinates:
 C103(H103), C104(H104), C106(H106), C107(H107), C109(H109), C110(H110),
 C115(H115), C120(H120), C122(H122), C123(H123), C125(H125), C126(H126),
 C127(H127), C128(H128), C133(H133), C134(H134), C135(H135), C136(H136),
 C138(H138), C139(H139), C141(H141), C143(H143), C148(H148), C149(H149),
 C155(H155), C156(H156), C158(H158), C159(H159), C203(H203), C204(H204),
 C206(H206), C207(H207), C209(H209), C210(H210), C215(H215), C220(H220),
 C222(H222), C223(H223), C225(H225), C226(H226), C227(H227), C228(H228),
 C233(H233), C234(H234), C235(H235), C236(H236), C238(H238), C239(H239),
 C241(H241), C243(H243), C248(H248), C249(H249), C255(H255), C256(H256),
 C258(H258), C259(H259), C170(H170), C171(H171), C172(H172), C173(H173),
 C174(H174), C176(H176), C177(H177), C178(H178), C179(H179), C180(H180),
 C182(H182), C183(H183), C184(H184), C185(H185), C186(H186), C188(H188),
 C189(H189), C190(H190), C191(H191), C192(H192), C270(H270), C271(H271),
 C272(H272), C273(H273), C274(H274), C276(H276), C277(H277), C278(H278),
 C279(H279), C280(H280), C282(H282), C283(H283), C284(H284), C285(H285),
 C286(H286), C288(H288), C289(H289), C290(H290), C291(H291), C292(H292)
2.c Idealised Me refined as rotating group:
 C101(H10A,H10B,H10C), C160(H16A,H16B,H16C), C201(H20A,H20B,H20C), C260(H26A,
 H26B,H26C)
;
_olex2_submission_special_instructions 'No special instructions were received'
_oxdiff_exptl_absorpt_empirical_details
;
Empirical correction (ABSPACK) includes:
- Absorption correction using spherical harmonics
- Frame scaling
;
_oxdiff_exptl_absorpt_empirical_full_max 1.600
_oxdiff_exptl_absorpt_empirical_full_min 0.723

loop_
_space_group_symop_operation_xyz
'x, y, z'
'x+1/2, -y, z+1/2'

loop_
_atom_site_label
_atom_site_type_symbol
_atom_site_fract_x
_atom_site_fract_y
_atom_site_fract_z
_atom_site_U_iso_or_equiv
_atom_site_adp_type
_atom_site_occupancy
_atom_site_site_symmetry_order
_atom_site_calc_flag
_atom_site_refinement_flags_posn
_atom_site_refinement_flags_adp
_atom_site_refinement_flags_occupancy
_atom_site_disorder_assembly
_atom_site_disorder_group
Al1 Al 0.77502(5) 0.53830(3) 0.48218(3) 0.02246(13) Uani 1 1 d . . . . .
O11 O 1.19720(16) 0.61549(10) 0.38467(9) 0.0459(5) Uani 1 1 d . . . . .
O13 O 0.88528(12) 0.54240(6) 0.53426(7) 0.0245(3) Uani 1 1 d . . . . .
O14 O 0.66259(12) 0.54162(6) 0.43213(7) 0.0243(3) Uani 1 1 d . . . . .
O15 O 0.34087(14) 0.60284(8) 0.58411(9) 0.0372(4) Uani 1 1 d . . . . .
O16 O 0.72389(12) 0.59351(7) 0.53609(8) 0.0256(3) Uani 1 1 d . . . . .
O17 O 0.82231(12) 0.59715(7) 0.43122(8) 0.0277(3) Uani 1 1 d . . . . .
N11 N 0.73593(14) 0.47362(8) 0.53167(9) 0.0229(4) Uani 1 1 d . . . . .
N12 N 0.82470(14) 0.48072(8) 0.42788(9) 0.0237(4) Uani 1 1 d . . . . .
C101 C 1.2121(3) 0.56756(16) 0.34897(15) 0.0513(8) Uani 1 1 d . . . . .
H10A H 1.232964 0.578501 0.308913 0.077 Uiso 1 1 calc GR . . . .
H10B H 1.152800 0.546726 0.342270 0.077 Uiso 1 1 calc GR . . . .
H10C H 1.260888 0.544486 0.371145 0.077 Uiso 1 1 calc GR . . . .
C102 C 1.15900(19) 0.60793(12) 0.43992(13) 0.0354(6) Uani 1 1 d . . . . .
C103 C 1.1332(2) 0.65551(12) 0.46929(13) 0.0386(6) Uani 1 1 d . . . . .
H103 H 1.145070 0.690453 0.451871 0.046 Uiso 1 1 calc R . . . .
C104 C 1.0900(2) 0.65245(11) 0.52397(13) 0.0354(6) Uani 1 1 d . . . . .
H104 H 1.071682 0.685462 0.543159 0.043 Uiso 1 1 calc R . . . .
C105 C 1.07293(18) 0.60169(10) 0.55147(12) 0.0299(5) Uani 1 1 d . . . . .
C106 C 1.10094(18) 0.55429(11) 0.52206(12) 0.0303(5) Uani 1 1 d . . . . .
H106 H 1.090629 0.519335 0.539985 0.036 Uiso 1 1 calc R . . . .
C107 C 1.14405(19) 0.55699(12) 0.46654(12) 0.0333(5) Uani 1 1 d . . . . .
H107 H 1.162929 0.524165 0.447231 0.040 Uiso 1 1 calc R . . . .
C108 C 1.03909(18) 0.60042(10) 0.61456(11) 0.0283(5) Uani 1 1 d . . . . .
C109 C 1.0923(2) 0.63177(11) 0.65917(13) 0.0346(5) Uani 1 1 d . . . . .
H109 H 1.140764 0.654849 0.646033 0.041 Uiso 1 1 calc R . . . .
C110 C 1.0782(2) 0.63110(11) 0.72267(13) 0.0366(6) Uani 1 1 d . . . . .
H110 H 1.114994 0.653933 0.751213 0.044 Uiso 1 1 calc R . . . .
C111 C 1.0105(2) 0.59698(10) 0.74224(12) 0.0316(5) Uani 1 1 d . . . . .
C112 C 0.9818(2) 0.58407(12) 0.80632(12) 0.0360(6) Uani 1 1 d . . . . .
H11A H 0.961403 0.617970 0.826729 0.043 Uiso 1 1 calc R . . . .
H11B H 1.035385 0.567479 0.832481 0.043 Uiso 1 1 calc R . . . .
C113 C 0.8991(2) 0.54305(11) 0.79605(12) 0.0334(5) Uani 1 1 d . . . . .
H11C H 0.914487 0.508068 0.818234 0.040 Uiso 1 1 calc R . . . .
H11D H 0.840665 0.558624 0.810775 0.040 Uiso 1 1 calc R . . . .
C114 C 0.88679(19) 0.53375(10) 0.72679(11) 0.0293(5) Uani 1 1 d . . . . .
C115 C 0.82661(18) 0.50129(10) 0.69093(11) 0.0283(5) Uani 1 1 d . . . . .
H115 H 0.784663 0.476965 0.709185 0.034 Uiso 1 1 calc R . . . .
C116 C 0.82708(18) 0.50416(10) 0.62474(11) 0.0260(5) Uani 1 1 d . . . . .
C117 C 0.89159(17) 0.53746(9) 0.59516(11) 0.0247(5) Uani 1 1 d . . . . .
C118 C 0.96365(18) 0.56711(10) 0.63368(11) 0.0271(5) Uani 1 1 d . . . . .
C119 C 0.95406(18) 0.56590(10) 0.69824(11) 0.0273(5) Uani 1 1 d . . . . .
C120 C 0.76386(17) 0.46755(10) 0.58977(11) 0.0255(5) Uani 1 1 d . . . . .
H120 H 0.740747 0.436617 0.610601 0.031 Uiso 1 1 calc R . . . .
C121 C 0.69151(16) 0.42613(9) 0.50113(10) 0.0228(4) Uani 1 1 d . . . . .
C122 C 0.59198(17) 0.42249(10) 0.49415(10) 0.0252(4) Uani 1 1 d . . . . .
H122 H 0.554531 0.449967 0.511365 0.030 Uiso 1 1 calc R . . . .
C123 C 0.54961(17) 0.37907(10) 0.46237(10) 0.0254(4) Uani 1 1 d . . . . .
H123 H 0.482504 0.375769 0.458884 0.030 Uiso 1 1 calc R . . . .
C124 C 0.60450(17) 0.33901(9) 0.43465(10) 0.0249(4) Uani 1 1 d . . . . .
C125 C 0.56073(18) 0.29691(10) 0.39665(11) 0.0286(5) Uani 1 1 d . . . . .
H125 H 0.493550 0.294122 0.392102 0.034 Uiso 1 1 calc R . . . .
C126 C 0.6135(2) 0.26027(10) 0.36647(12) 0.0320(5) Uani 1 1 d . . . . .
H126 H 0.583157 0.233005 0.340170 0.038 Uiso 1 1 calc R . . . .
C127 C 0.7133(2) 0.26327(11) 0.37466(12) 0.0333(5) Uani 1 1 d . . . . .
H127 H 0.749941 0.237441 0.354220 0.040 Uiso 1 1 calc R . . . .
C128 C 0.75805(18) 0.30285(10) 0.41164(11) 0.0291(5) Uani 1 1 d . . . . .
H128 H 0.825361 0.303962 0.416720 0.035 Uiso 1 1 calc R . . . .
C129 C 0.70532(17) 0.34224(9) 0.44249(10) 0.0244(4) Uani 1 1 d . . . . .
C130 C 0.74906(17) 0.38657(9) 0.47808(10) 0.0241(4) Uani 1 1 d . . . . .
C131 C 0.85410(17) 0.39445(9) 0.48246(10) 0.0245(4) Uani 1 1 d . . . . .
C132 C 0.91993(18) 0.35691(9) 0.51398(11) 0.0255(5) Uani 1 1 d . . . . .
C133 C 0.89039(19) 0.31253(10) 0.54973(12) 0.0308(5) Uani 1 1 d . . . . .
H133 H 0.824676 0.306371 0.552419 0.037 Uiso 1 1 calc R . . . .
C134 C 0.9561(2) 0.27808(11) 0.58073(13) 0.0346(5) Uani 1 1 d . . . . .
H134 H 0.935052 0.249041 0.605428 0.041 Uiso 1 1 calc R . . . .
C135 C 1.0534(2) 0.28520(11) 0.57641(12) 0.0341(5) Uani 1 1 d . . . . .
H135 H 1.097680 0.260573 0.597305 0.041 Uiso 1 1 calc R . . . .
C136 C 1.08475(19) 0.32765(10) 0.54208(12) 0.0309(5) Uani 1 1 d . . . . .
H136 H 1.150766 0.332204 0.539054 0.037 Uiso 1 1 calc R . . . .
C137 C 1.01933(18) 0.36490(10) 0.51096(11) 0.0272(5) Uani 1 1 d . . . . .
C138 C 1.05066(18) 0.41106(10) 0.47880(11) 0.0295(5) Uani 1 1 d . . . . .
H138 H 1.116595 0.416239 0.475978 0.035 Uiso 1 1 calc R . . . .
C139 C 0.98787(18) 0.44815(10) 0.45185(11) 0.0290(5) Uani 1 1 d . . . . .
H139 H 1.010081 0.479509 0.431327 0.035 Uiso 1 1 calc R . . . .
C140 C 0.88980(17) 0.44009(9) 0.45436(10) 0.0239(4) Uani 1 1 d . . . . .
C141 C 0.78826(17) 0.47175(10) 0.37177(11) 0.0257(5) Uani 1 1 d . . . . .
H141 H 0.812369 0.441480 0.350320 0.031 Uiso 1 1 calc R . . . .
C142 C 0.71473(17) 0.50376(10) 0.33958(11) 0.0261(5) Uani 1 1 d . . . . .
C143 C 0.70879(18) 0.49933(10) 0.27348(11) 0.0295(5) Uani 1 1 d . . . . .
H143 H 0.748918 0.474555 0.254275 0.035 Uiso 1 1 calc R . . . .
C144 C 0.64588(19) 0.53058(11) 0.23888(11) 0.0297(5) Uani 1 1 d . . . . .
C145 C 0.6281(2) 0.53830(11) 0.16938(11) 0.0342(6) Uani 1 1 d . . . . .
H14A H 0.609800 0.503034 0.148653 0.041 Uiso 1 1 calc R . . . .
H14B H 0.685212 0.552895 0.151987 0.041 Uiso 1 1 calc R . . . .
C146 C 0.5459(2) 0.58021(12) 0.16146(12) 0.0377(6) Uani 1 1 d . . . . .
H14C H 0.566429 0.614393 0.141669 0.045 Uiso 1 1 calc R . . . .
H14D H 0.491248 0.564528 0.135520 0.045 Uiso 1 1 calc R . . . .
C147 C 0.51961(19) 0.59194(10) 0.22593(11) 0.0308(5) Uani 1 1 d . . . . .
C148 C 0.4511(2) 0.62467(11) 0.24646(12) 0.0360(6) Uani 1 1 d . . . . .
H148 H 0.411078 0.646263 0.218388 0.043 Uiso 1 1 calc R . . . .
C149 C 0.4410(2) 0.62568(11) 0.31056(12) 0.0339(5) Uani 1 1 d . . . . .
H149 H 0.391804 0.647641 0.324572 0.041 Uiso 1 1 calc R . . . .
C150 C 0.49892(18) 0.59643(10) 0.35452(11) 0.0283(5) Uani 1 1 d . . . . .
C151 C 0.57576(18) 0.56458(10) 0.33428(11) 0.0265(5) Uani 1 1 d . . . . .
C152 C 0.65166(17) 0.53655(9) 0.37112(11) 0.0241(4) Uani 1 1 d . . . . .
C153 C 0.58042(18) 0.56252(10) 0.26911(11) 0.0284(5) Uani 1 1 d . . . . .
C154 C 0.46729(17) 0.59672(10) 0.41792(11) 0.0270(5) Uani 1 1 d . . . . .
C155 C 0.43951(19) 0.64635(10) 0.44420(12) 0.0318(5) Uani 1 1 d . . . . .
H155 H 0.449690 0.680156 0.423769 0.038 Uiso 1 1 calc R . . . .
C156 C 0.3977(2) 0.64692(11) 0.49919(13) 0.0338(5) Uani 1 1 d . . . . .
H156 H 0.379081 0.680931 0.516040 0.041 Uiso 1 1 calc R . . . .
C157 C 0.38260(18) 0.59775(11) 0.53009(12) 0.0300(5) Uani 1 1 d . . . . .
C158 C 0.41029(18) 0.54822(10) 0.50526(12) 0.0286(5) Uani 1 1 d . . . . .
H158 H 0.401053 0.514538 0.526190 0.034 Uiso 1 1 calc R . . . .
C159 C 0.45178(17) 0.54821(10) 0.44938(11) 0.0266(5) Uani 1 1 d . . . . .
H159 H 0.469866 0.514126 0.432427 0.032 Uiso 1 1 calc R . . . .
C160 C 0.3184(2) 0.55320(12) 0.61472(13) 0.0376(6) Uani 1 1 d . . . . .
H16A H 0.280541 0.529257 0.585615 0.056 Uiso 1 1 calc GR . . . .
H16B H 0.282042 0.561987 0.649738 0.056 Uiso 1 1 calc GR . . . .
H16C H 0.377083 0.534225 0.629846 0.056 Uiso 1 1 calc GR . . . .
C161 C 0.77571(18) 0.64083(10) 0.56513(12) 0.0293(5) Uani 1 1 d . . . . .
H16D H 0.817464 0.657871 0.536328 0.035 Uiso 1 1 calc R . . . .
H16E H 0.814535 0.629578 0.603361 0.035 Uiso 1 1 calc R . . . .
C162 C 0.69802(19) 0.67986(10) 0.57953(12) 0.0321(5) Uani 1 1 d . . . . .
H16F H 0.673357 0.700999 0.542443 0.039 Uiso 1 1 calc R . . . .
H16G H 0.719983 0.705793 0.613071 0.039 Uiso 1 1 calc R . . . .
C163 C 0.6237(2) 0.63981(11) 0.60015(13) 0.0347(5) Uani 1 1 d . . . . .
H16H H 0.641511 0.626011 0.642590 0.042 Uiso 1 1 calc R . . . .
H16I H 0.560341 0.657228 0.598492 0.042 Uiso 1 1 calc R . . . .
C164 C 0.62601(18) 0.59440(10) 0.55298(12) 0.0297(5) Uani 1 1 d . . . . .
H16J H 0.609134 0.558607 0.570909 0.036 Uiso 1 1 calc R . . . .
H16K H 0.581080 0.602178 0.516289 0.036 Uiso 1 1 calc R . . . .
C165 C 0.7706(2) 0.64612(10) 0.40827(13) 0.0336(5) Uani 1 1 d . . . . .
H16L H 0.727840 0.659676 0.438491 0.040 Uiso 1 1 calc R . . . .
H16M H 0.733200 0.638781 0.368275 0.040 Uiso 1 1 calc R . . . .
C166 C 0.8503(2) 0.68679(11) 0.40060(13) 0.0391(6) Uani 1 1 d . . . . .
H16N H 0.828710 0.717218 0.372331 0.047 Uiso 1 1 calc R . . . .
H16O H 0.875576 0.702391 0.440970 0.047 Uiso 1 1 calc R . . . .
C167 C 0.9226(2) 0.65185(11) 0.37337(13) 0.0369(6) Uani 1 1 d . . . . .
H16P H 0.986801 0.668026 0.381078 0.044 Uiso 1 1 calc R . . . .
H16Q H 0.907232 0.647131 0.328226 0.044 Uiso 1 1 calc R . . . .
C168 C 0.91589(19) 0.59720(11) 0.40745(12) 0.0319(5) Uani 1 1 d . . . . .
H16R H 0.921816 0.565847 0.378866 0.038 Uiso 1 1 calc R . . . .
H16S H 0.966678 0.594376 0.441874 0.038 Uiso 1 1 calc R . . . .
Al2 Al 0.24278(5) 0.04523(3) 0.49061(3) 0.02262(14) Uani 1 1 d . . . . .
O21 O 0.66235(16) 0.12567(9) 0.39795(10) 0.0437(5) Uani 1 1 d . . . . .
O22 O 0.35247(12) 0.04816(7) 0.54341(7) 0.0252(3) Uani 1 1 d . . . . .
O23 O 0.13061(12) 0.04762(6) 0.44053(7) 0.0244(3) Uani 1 1 d . . . . .
O24 O -0.19019(15) 0.10211(9) 0.59865(10) 0.0413(4) Uani 1 1 d . . . . .
O25 O 0.18714(12) 0.09745(7) 0.54654(8) 0.0274(3) Uani 1 1 d . . . . .
O26 O 0.28703(12) 0.10857(7) 0.44530(8) 0.0274(3) Uani 1 1 d . . . . .
N21 N 0.20566(13) -0.02237(8) 0.53606(9) 0.0226(4) Uani 1 1 d . . . . .
N22 N 0.29585(14) -0.00850(8) 0.43289(9) 0.0243(4) Uani 1 1 d . . . . .
C201 C 0.6743(3) 0.07878(15) 0.36026(15) 0.0501(8) Uani 1 1 d . . . . .
H20A H 0.687992 0.090785 0.318888 0.075 Uiso 1 1 calc GR . . . .
H20B H 0.616123 0.056737 0.357033 0.075 Uiso 1 1 calc GR . . . .
H20C H 0.727189 0.056460 0.378874 0.075 Uiso 1 1 calc GR . . . .
C202 C 0.62506(19) 0.11676(12) 0.45349(13) 0.0352(6) Uani 1 1 d . . . . .
C203 C 0.61180(19) 0.06515(11) 0.47839(13) 0.0336(5) Uani 1 1 d . . . . .
H203 H 0.631784 0.033063 0.458162 0.040 Uiso 1 1 calc R . . . .
C204 C 0.56866(18) 0.06065(11) 0.53370(12) 0.0311(5) Uani 1 1 d . . . . .
H204 H 0.558335 0.025115 0.550168 0.037 Uiso 1 1 calc R . . . .
C205 C 0.54069(18) 0.10673(10) 0.56498(12) 0.0303(5) Uani 1 1 d . . . . .
C206 C 0.5574(2) 0.15861(11) 0.53965(13) 0.0344(5) Uani 1 1 d . . . . .
H206 H 0.539489 0.190854 0.560476 0.041 Uiso 1 1 calc R . . . .
C207 C 0.5997(2) 0.16371(11) 0.48470(14) 0.0383(6) Uani 1 1 d . . . . .
H207 H 0.611346 0.199193 0.468506 0.046 Uiso 1 1 calc R . . . .
C208 C 0.50705(19) 0.10243(10) 0.62797(12) 0.0293(5) Uani 1 1 d . . . . .
C209 C 0.5610(2) 0.13071(11) 0.67462(13) 0.0345(5) Uani 1 1 d . . . . .
H209 H 0.609597 0.154553 0.663093 0.041 Uiso 1 1 calc R . . . .
C210 C 0.5479(2) 0.12601(11) 0.73776(13) 0.0356(6) Uani 1 1 d . . . . .
H210 H 0.586074 0.146502 0.767934 0.043 Uiso 1 1 calc R . . . .
C211 C 0.4787(2) 0.09121(11) 0.75490(12) 0.0319(5) Uani 1 1 d . . . . .
C212 C 0.4504(2) 0.07533(11) 0.81792(12) 0.0351(6) Uani 1 1 d . . . . .
H21A H 0.430923 0.108222 0.840598 0.042 Uiso 1 1 calc R . . . .
H21B H 0.503618 0.057104 0.842798 0.042 Uiso 1 1 calc R . . . .
C213 C 0.3662(2) 0.03518(11) 0.80484(11) 0.0339(5) Uani 1 1 d . . . . .
H21C H 0.380568 -0.000977 0.824669 0.041 Uiso 1 1 calc R . . . .
H21D H 0.308084 0.050307 0.820502 0.041 Uiso 1 1 calc R . . . .
C214 C 0.35401(19) 0.02962(10) 0.73512(11) 0.0282(5) Uani 1 1 d . . . . .
C215 C 0.29417(18) -0.00127(10) 0.69716(11) 0.0281(5) Uani 1 1 d . . . . .
H215 H 0.252323 -0.026727 0.713762 0.034 Uiso 1 1 calc R . . . .
C216 C 0.29484(18) 0.00497(10) 0.63142(11) 0.0257(5) Uani 1 1 d . . . . .
C217 C 0.35857(17) 0.04042(9) 0.60397(11) 0.0249(5) Uani 1 1 d . . . . .
C218 C 0.43058(18) 0.06824(10) 0.64450(11) 0.0270(5) Uani 1 1 d . . . . .
C219 C 0.42081(18) 0.06348(10) 0.70885(11) 0.0274(5) Uani 1 1 d . . . . .
C220 C 0.23358(17) -0.03065(10) 0.59392(10) 0.0248(4) Uani 1 1 d . . . . .
H220 H 0.211525 -0.062931 0.612770 0.030 Uiso 1 1 calc R . . . .
C221 C 0.16393(17) -0.06918(9) 0.50327(10) 0.0230(4) Uani 1 1 d . . . . .
C222 C 0.06456(17) -0.07570(9) 0.49729(10) 0.0249(4) Uani 1 1 d . . . . .
H222 H 0.025402 -0.049846 0.515725 0.030 Uiso 1 1 calc R . . . .
C223 C 0.02501(17) -0.11956(10) 0.46471(10) 0.0258(5) Uani 1 1 d . . . . .
H223 H -0.041596 -0.125145 0.462539 0.031 Uiso 1 1 calc R . . . .
C224 C 0.08192(17) -0.15665(9) 0.43425(10) 0.0255(5) Uani 1 1 d . . . . .
C225 C 0.04096(19) -0.19921(10) 0.39534(11) 0.0299(5) Uani 1 1 d . . . . .
H225 H -0.025696 -0.204768 0.392331 0.036 Uiso 1 1 calc R . . . .
C226 C 0.0959(2) -0.23223(10) 0.36223(12) 0.0331(5) Uani 1 1 d . . . . .
H226 H 0.067294 -0.259657 0.335390 0.040 Uiso 1 1 calc R . . . .
C227 C 0.1949(2) -0.22546(11) 0.36803(12) 0.0350(6) Uani 1 1 d . . . . .
H227 H 0.232958 -0.248702 0.345231 0.042 Uiso 1 1 calc R . . . .
C228 C 0.23741(19) -0.18575(10) 0.40615(12) 0.0310(5) Uani 1 1 d . . . . .
H228 H 0.304475 -0.182116 0.409876 0.037 Uiso 1 1 calc R . . . .
C229 C 0.18209(17) -0.15004(9) 0.44009(10) 0.0248(4) Uani 1 1 d . . . . .
C230 C 0.22301(17) -0.10615(9) 0.47740(10) 0.0241(4) Uani 1 1 d . . . . .
C231 C 0.32796(16) -0.09657(9) 0.48265(10) 0.0238(4) Uani 1 1 d . . . . .
C232 C 0.39464(17) -0.13471(10) 0.51241(11) 0.0253(5) Uani 1 1 d . . . . .
C233 C 0.36562(19) -0.18144(10) 0.54462(11) 0.0301(5) Uani 1 1 d . . . . .
H233 H 0.299905 -0.188443 0.546193 0.036 Uiso 1 1 calc R . . . .
C234 C 0.4309(2) -0.21683(10) 0.57362(12) 0.0325(5) Uani 1 1 d . . . . .
H234 H 0.409982 -0.247824 0.595393 0.039 Uiso 1 1 calc R . . . .
C235 C 0.5284(2) -0.20764(11) 0.57142(12) 0.0338(5) Uani 1 1 d . . . . .
H235 H 0.573008 -0.232768 0.591078 0.041 Uiso 1 1 calc R . . . .
C236 C 0.55951(18) -0.16268(11) 0.54109(12) 0.0318(5) Uani 1 1 d . . . . .
H236 H 0.625594 -0.156723 0.539885 0.038 Uiso 1 1 calc R . . . .
C237 C 0.49356(18) -0.12479(10) 0.51134(11) 0.0280(5) Uani 1 1 d . . . . .
C238 C 0.52417(18) -0.07707(11) 0.48165(13) 0.0328(5) Uani 1 1 d . . . . .
H238 H 0.590016 -0.070854 0.479621 0.039 Uiso 1 1 calc R . . . .
C239 C 0.45995(18) -0.03985(10) 0.45585(12) 0.0303(5) Uani 1 1 d . . . . .
H239 H 0.481234 -0.007452 0.436831 0.036 Uiso 1 1 calc R . . . .
C240 C 0.36210(17) -0.04943(9) 0.45740(10) 0.0246(4) Uani 1 1 d . . . . .
C241 C 0.25932(17) -0.01616(10) 0.37656(11) 0.0266(5) Uani 1 1 d . . . . .
H241 H 0.285450 -0.044843 0.353652 0.032 Uiso 1 1 calc R . . . .
C242 C 0.18292(18) 0.01493(10) 0.34591(11) 0.0278(5) Uani 1 1 d . . . . .
C243 C 0.17493(19) 0.01192(11) 0.27952(11) 0.0317(5) Uani 1 1 d . . . . .
H243 H 0.216915 -0.010644 0.258932 0.038 Uiso 1 1 calc R . . . .
C244 C 0.1073(2) 0.04142(11) 0.24692(11) 0.0322(5) Uani 1 1 d . . . . .
C245 C 0.0846(2) 0.04937(12) 0.17770(12) 0.0376(6) Uani 1 1 d . . . . .
H24A H 0.067917 0.013847 0.157063 0.045 Uiso 1 1 calc R . . . .
H24B H 0.139344 0.065600 0.158925 0.045 Uiso 1 1 calc R . . . .
C246 C -0.0004(2) 0.08902(13) 0.17206(12) 0.0409(6) Uani 1 1 d . . . . .
H24C H 0.016190 0.123815 0.151842 0.049 Uiso 1 1 calc R . . . .
H24D H -0.055179 0.072080 0.147360 0.049 Uiso 1 1 calc R . . . .
C247 C -0.0238(2) 0.09977(11) 0.23757(12) 0.0340(6) Uani 1 1 d . . . . .
C248 C -0.0927(2) 0.13040(11) 0.26028(13) 0.0375(6) Uani 1 1 d . . . . .
H248 H -0.135613 0.151398 0.233424 0.045 Uiso 1 1 calc R . . . .
C249 C -0.0991(2) 0.13034(11) 0.32462(13) 0.0337(5) Uani 1 1 d . . . . .
H249 H -0.148611 0.151092 0.340090 0.040 Uiso 1 1 calc R . . . .
C250 C -0.03747(18) 0.10180(10) 0.36710(11) 0.0284(5) Uani 1 1 d . . . . .
C251 C 0.03984(18) 0.07205(10) 0.34448(11) 0.0267(5) Uani 1 1 d . . . . .
C252 C 0.11894(17) 0.04468(9) 0.37939(10) 0.0241(4) Uani 1 1 d . . . . .
C253 C 0.04168(18) 0.07128(10) 0.27915(11) 0.0284(5) Uani 1 1 d . . . . .
C254 C -0.06649(17) 0.10052(10) 0.43140(11) 0.0275(5) Uani 1 1 d . . . . .
C255 C -0.09374(19) 0.14941(10) 0.45966(13) 0.0323(5) Uani 1 1 d . . . . .
H255 H -0.083641 0.183773 0.440350 0.039 Uiso 1 1 calc R . . . .
C256 C -0.1350(2) 0.14849(11) 0.51510(13) 0.0345(5) Uani 1 1 d . . . . .
H256 H -0.153437 0.182008 0.533197 0.041 Uiso 1 1 calc R . . . .
C257 C -0.14958(19) 0.09863(11) 0.54429(12) 0.0330(5) Uani 1 1 d . . . . .
C258 C -0.12204(19) 0.04965(10) 0.51743(12) 0.0308(5) Uani 1 1 d . . . . .
H258 H -0.131061 0.015415 0.537293 0.037 Uiso 1 1 calc R . . . .
C259 C -0.08127(18) 0.05104(10) 0.46142(12) 0.0284(5) Uani 1 1 d . . . . .
H259 H -0.063166 0.017456 0.443342 0.034 Uiso 1 1 calc R . . . .
C260 C -0.2118(2) 0.05207(14) 0.62846(15) 0.0444(7) Uani 1 1 d . . . . .
H26A H -0.251455 0.028891 0.599502 0.067 Uiso 1 1 calc GR . . . .
H26B H -0.246045 0.060297 0.664599 0.067 Uiso 1 1 calc GR . . . .
H26C H -0.152888 0.032547 0.641809 0.067 Uiso 1 1 calc GR . . . .
C261 C 0.2321(2) 0.14494(11) 0.57829(13) 0.0341(5) Uani 1 1 d . . . . .
H26D H 0.214112 0.179571 0.556082 0.041 Uiso 1 1 calc R . . . .
H26E H 0.301974 0.141339 0.582249 0.041 Uiso 1 1 calc R . . . .
C262 C 0.1937(2) 0.14350(12) 0.64101(13) 0.0421(7) Uani 1 1 d . . . . .
H26F H 0.198964 0.180006 0.661401 0.051 Uiso 1 1 calc R . . . .
H26G H 0.227312 0.115752 0.668400 0.051 Uiso 1 1 calc R . . . .
C263 C 0.0906(2) 0.12747(12) 0.62471(13) 0.0408(6) Uani 1 1 d . . . . .
H26H H 0.050659 0.160551 0.616038 0.049 Uiso 1 1 calc R . . . .
H26I H 0.065893 0.106480 0.658892 0.049 Uiso 1 1 calc R . . . .
C264 C 0.09214(19) 0.09179(11) 0.56699(12) 0.0324(5) Uani 1 1 d . . . . .
H26J H 0.079092 0.052828 0.576732 0.039 Uiso 1 1 calc R . . . .
H26K H 0.043649 0.104506 0.534268 0.039 Uiso 1 1 calc R . . . .
C265 C 0.38031(19) 0.11112(11) 0.42121(12) 0.0320(5) Uani 1 1 d . . . . .
H26L H 0.388106 0.080502 0.391956 0.038 Uiso 1 1 calc R . . . .
H26M H 0.431668 0.109026 0.455357 0.038 Uiso 1 1 calc R . . . .
C266 C 0.3817(2) 0.16629(13) 0.38845(15) 0.0438(7) Uani 1 1 d . . . . .
H26N H 0.419667 0.164430 0.352409 0.053 Uiso 1 1 calc R . . . .
H26O H 0.407776 0.195576 0.416922 0.053 Uiso 1 1 calc R . . . .
C267 C 0.2776(3) 0.17629(13) 0.36811(14) 0.0460(7) Uani 1 1 d . . . . .
H26P H 0.264675 0.215879 0.360166 0.055 Uiso 1 1 calc R . . . .
H26Q H 0.256641 0.154893 0.330445 0.055 Uiso 1 1 calc R . . . .
C268 C 0.23046(19) 0.15631(10) 0.42287(12) 0.0324(5) Uani 1 1 d . . . . .
H26R H 0.231117 0.185201 0.455129 0.039 Uiso 1 1 calc R . . . .
H26S H 0.163980 0.145476 0.410613 0.039 Uiso 1 1 calc R . . . .
O1S O 0.4073(2) 0.63073(10) 0.80228(12) 0.0568(6) Uani 1 1 d . . . . .
C1S C 0.4832(3) 0.66060(14) 0.83446(15) 0.0474(7) Uani 1 1 d . . . . .
H1SA H 0.544940 0.644720 0.825806 0.057 Uiso 1 1 calc R . . . .
H1SB H 0.478265 0.659186 0.879660 0.057 Uiso 1 1 calc R . . . .
C2S C 0.4748(2) 0.71898(12) 0.81161(15) 0.0424(6) Uani 1 1 d . . . . .
H2SA H 0.537051 0.737794 0.815224 0.051 Uiso 1 1 calc R . . . .
H2SB H 0.429623 0.740405 0.834300 0.051 Uiso 1 1 calc R . . . .
C3S C 0.4376(3) 0.71048(16) 0.74451(17) 0.0546(8) Uani 1 1 d . . . . .
H3SA H 0.400015 0.742598 0.728260 0.066 Uiso 1 1 calc R . . . .
H3SB H 0.490025 0.703977 0.718257 0.066 Uiso 1 1 calc R . . . .
C4S C 0.3762(3) 0.66002(19) 0.7475(2) 0.0667(10) Uani 1 1 d . . . . .
H4SA H 0.308968 0.670893 0.748208 0.080 Uiso 1 1 calc R . . . .
H4SB H 0.381839 0.636506 0.710708 0.080 Uiso 1 1 calc R . . . .
O2S O 0.4098(4) 0.87380(15) 0.30738(19) 0.1013(12) Uani 1 1 d . . . . .
C5S C 0.4901(5) 0.8470(2) 0.3386(3) 0.1013(19) Uani 1 1 d . . . . .
H5SA H 0.491351 0.853107 0.383792 0.122 Uiso 1 1 calc R . . . .
H5SB H 0.549201 0.862243 0.324395 0.122 Uiso 1 1 calc R . . . .
C6S C 0.4834(4) 0.7872(2) 0.3247(3) 0.0963(18) Uani 1 1 d . . . . .
H6SA H 0.546239 0.769107 0.329750 0.116 Uiso 1 1 calc R . . . .
H6SB H 0.439588 0.768225 0.350670 0.116 Uiso 1 1 calc R . . . .
C7S C 0.4452(6) 0.7897(3) 0.2597(3) 0.123(3) Uani 1 1 d . . . . .
H7SA H 0.408644 0.755972 0.247891 0.148 Uiso 1 1 calc R . . . .
H7SB H 0.497046 0.793527 0.232378 0.148 Uiso 1 1 calc R . . . .
C8S C 0.3823(5) 0.8392(3) 0.2547(3) 0.1005(18) Uani 1 1 d . . . . .
H8SA H 0.389862 0.859357 0.215757 0.121 Uiso 1 1 calc R . . . .
H8SB H 0.315068 0.828073 0.254800 0.121 Uiso 1 1 calc R . . . .
C169 C 0.46025(19) 0.41233(11) 0.68258(11) 0.0330(5) Uani 1 1 d . . . . .
C170 C 0.53192(19) 0.44347(11) 0.65854(12) 0.0334(5) Uani 1 1 d . . . . .
H170 H 0.560862 0.428933 0.624257 0.040 Uiso 1 1 calc R . . . .
C171 C 0.5630(2) 0.49433(12) 0.68198(12) 0.0361(6) Uani 1 1 d . . . . .
H171 H 0.611428 0.513734 0.663571 0.043 Uiso 1 1 calc R . . . .
C172 C 0.5229(2) 0.51661(12) 0.73251(13) 0.0381(6) Uani 1 1 d . . . . .
H172 H 0.544074 0.550939 0.749709 0.046 Uiso 1 1 calc R . . . .
C173 C 0.4513(2) 0.48755(13) 0.75705(13) 0.0400(6) Uani 1 1 d . . . . .
H173 H 0.422874 0.502342 0.791395 0.048 Uiso 1 1 calc R . . . .
C174 C 0.4200(2) 0.43697(12) 0.73249(12) 0.0361(6) Uani 1 1 d . . . . .
H174 H 0.369814 0.418577 0.750121 0.043 Uiso 1 1 calc R . . . .
C175 C 0.54376(19) 0.32120(11) 0.65523(13) 0.0348(6) Uani 1 1 d . . . . .
C176 C 0.6038(2) 0.32205(14) 0.71041(14) 0.0445(7) Uani 1 1 d . . . . .
H176 H 0.581532 0.338662 0.745988 0.053 Uiso 1 1 calc R . . . .
C177 C 0.6945(2) 0.29957(15) 0.71520(16) 0.0512(8) Uani 1 1 d . . . . .
H177 H 0.733673 0.301771 0.753114 0.061 Uiso 1 1 calc R . . . .
C178 C 0.7273(2) 0.27392(14) 0.66420(18) 0.0506(8) Uani 1 1 d . . . . .
H178 H 0.788124 0.257072 0.667412 0.061 Uiso 1 1 calc R . . . .
C179 C 0.6713(2) 0.27307(12) 0.60899(16) 0.0431(7) Uani 1 1 d . . . . .
H179 H 0.694103 0.256359 0.573660 0.052 Uiso 1 1 calc R . . . .
C180 C 0.5813(2) 0.29655(10) 0.60456(14) 0.0349(6) Uani 1 1 d . . . . .
H180 H 0.544136 0.295829 0.565805 0.042 Uiso 1 1 calc R . . . .
C181 C 0.36968(19) 0.31250(11) 0.69514(12) 0.0336(5) Uani 1 1 d . . . . .
C182 C 0.3965(2) 0.26195(11) 0.72147(12) 0.0332(5) Uani 1 1 d . . . . .
H182 H 0.458720 0.248803 0.717315 0.040 Uiso 1 1 calc R . . . .
C183 C 0.3360(2) 0.22962(12) 0.75377(13) 0.0367(6) Uani 1 1 d . . . . .
H183 H 0.357086 0.195238 0.770854 0.044 Uiso 1 1 calc R . . . .
C184 C 0.2445(2) 0.24812(12) 0.76074(13) 0.0389(6) Uani 1 1 d . . . . .
H184 H 0.202927 0.226635 0.782869 0.047 Uiso 1 1 calc R . . . .
C185 C 0.2149(2) 0.29816(13) 0.73510(14) 0.0418(6) Uani 1 1 d . . . . .
H185 H 0.152830 0.311350 0.739859 0.050 Uiso 1 1 calc R . . . .
C186 C 0.2762(2) 0.32915(12) 0.70230(14) 0.0397(6) Uani 1 1 d . . . . .
H186 H 0.254001 0.362873 0.684039 0.048 Uiso 1 1 calc R . . . .
C187 C 0.38401(18) 0.35287(10) 0.58357(12) 0.0302(5) Uani 1 1 d . . . . .
C188 C 0.36296(19) 0.30475(11) 0.54866(13) 0.0345(5) Uani 1 1 d . . . . .
H188 H 0.378354 0.270012 0.567116 0.041 Uiso 1 1 calc R . . . .
C189 C 0.3205(2) 0.30611(11) 0.48816(13) 0.0361(6) Uani 1 1 d . . . . .
H189 H 0.308816 0.272667 0.465988 0.043 Uiso 1 1 calc R . . . .
C190 C 0.29503(18) 0.35596(12) 0.46005(12) 0.0347(5) Uani 1 1 d . . . . .
H190 H 0.266536 0.357057 0.418654 0.042 Uiso 1 1 calc R . . . .
C191 C 0.31202(18) 0.40412(11) 0.49357(12) 0.0320(5) Uani 1 1 d . . . . .
H191 H 0.293927 0.438597 0.475381 0.038 Uiso 1 1 calc R . . . .
C192 C 0.35554(18) 0.40221(10) 0.55387(11) 0.0295(5) Uani 1 1 d . . . . .
H192 H 0.366387 0.435851 0.575785 0.035 Uiso 1 1 calc R . . . .
B1 B 0.4381(2) 0.34995(12) 0.65414(14) 0.0328(6) Uani 1 1 d . . . . .
C269 C 0.84023(18) 0.79857(11) 0.68651(11) 0.0293(5) Uani 1 1 d . . . . .
C270 C 0.8694(2) 0.74727(11) 0.71099(12) 0.0346(5) Uani 1 1 d . . . . .
H270 H 0.933277 0.736173 0.708711 0.041 Uiso 1 1 calc R . . . .
C271 C 0.8081(2) 0.71182(12) 0.73862(13) 0.0391(6) Uani 1 1 d . . . . .
H271 H 0.830790 0.677338 0.754545 0.047 Uiso 1 1 calc R . . . .
C272 C 0.7144(2) 0.72649(11) 0.74300(13) 0.0368(6) Uani 1 1 d . . . . .
H272 H 0.672678 0.702481 0.761934 0.044 Uiso 1 1 calc R . . . .
C273 C 0.6827(2) 0.77711(11) 0.71909(12) 0.0349(5) Uani 1 1 d . . . . .
H273 H 0.618745 0.787948 0.721682 0.042 Uiso 1 1 calc R . . . .
C274 C 0.74433(19) 0.81186(11) 0.69145(12) 0.0317(5) Uani 1 1 d . . . . .
H274 H 0.720835 0.846061 0.675166 0.038 Uiso 1 1 calc R . . . .
C275 C 1.01474(18) 0.81256(10) 0.64803(12) 0.0301(5) Uani 1 1 d . . . . .
C276 C 1.05410(18) 0.79533(10) 0.59455(12) 0.0301(5) Uani 1 1 d . . . . .
H276 H 1.016605 0.797189 0.555949 0.036 Uiso 1 1 calc R . . . .
C277 C 1.14686(19) 0.77545(11) 0.59602(14) 0.0356(6) Uani 1 1 d . . . . .
H277 H 1.171556 0.764631 0.558625 0.043 Uiso 1 1 calc R . . . .
C278 C 1.2027(2) 0.77141(12) 0.65123(15) 0.0403(6) Uani 1 1 d . . . . .
H278 H 1.265459 0.757417 0.652324 0.048 Uiso 1 1 calc R . . . .
C279 C 1.1659(2) 0.78810(14) 0.70524(14) 0.0437(7) Uani 1 1 d . . . . .
H279 H 1.203668 0.785643 0.743696 0.052 Uiso 1 1 calc R . . . .
C280 C 1.0742(2) 0.80836(13) 0.70326(13) 0.0384(6) Uani 1 1 d . . . . .
H280 H 1.050616 0.819843 0.740791 0.046 Uiso 1 1 calc R . . . .
C281 C 0.93016(18) 0.89933(11) 0.68530(11) 0.0295(5) Uani 1 1 d . . . . .
C282 C 1.00012(19) 0.93395(11) 0.66417(11) 0.0320(5) Uani 1 1 d . . . . .
H282 H 1.029340 0.923104 0.628406 0.038 Uiso 1 1 calc R . . . .
C283 C 1.02848(19) 0.98286(11) 0.69275(12) 0.0349(5) Uani 1 1 d . . . . .
H283 H 1.075807 1.004845 0.676498 0.042 Uiso 1 1 calc R . . . .
C284 C 0.9875(2) 0.99982(12) 0.74543(13) 0.0372(6) Uani 1 1 d . . . . .
H284 H 1.006746 1.033155 0.765849 0.045 Uiso 1 1 calc R . . . .
C285 C 0.9184(2) 0.96725(12) 0.76731(13) 0.0386(6) Uani 1 1 d . . . . .
H285 H 0.889544 0.978379 0.803128 0.046 Uiso 1 1 calc R . . . .
C286 C 0.8900(2) 0.91811(11) 0.73767(12) 0.0345(5) Uani 1 1 d . . . . .
H286 H 0.841708 0.896753 0.753739 0.041 Uiso 1 1 calc R . . . .
C287 C 0.85516(17) 0.84953(10) 0.57987(11) 0.0278(5) Uani 1 1 d . . . . .
C288 C 0.83132(18) 0.80472(11) 0.54017(12) 0.0316(5) Uani 1 1 d . . . . .
H288 H 0.845983 0.768495 0.554656 0.038 Uiso 1 1 calc R . . . .
C289 C 0.78734(19) 0.81130(11) 0.48083(13) 0.0337(5) Uani 1 1 d . . . . .
H289 H 0.772334 0.779836 0.455764 0.040 Uiso 1 1 calc R . . . .
C290 C 0.76506(18) 0.86350(12) 0.45777(12) 0.0336(5) Uani 1 1 d . . . . .
H290 H 0.736244 0.868237 0.416795 0.040 Uiso 1 1 calc R . . . .
C291 C 0.78575(18) 0.90850(11) 0.49579(12) 0.0312(5) Uani 1 1 d . . . . .
H291 H 0.770155 0.944552 0.481111 0.037 Uiso 1 1 calc R . . . .
C292 C 0.82941(18) 0.90123(10) 0.55558(11) 0.0285(5) Uani 1 1 d . . . . .
H292 H 0.842167 0.932820 0.580854 0.034 Uiso 1 1 calc R . . . .
B2 B 0.9088(2) 0.83991(12) 0.65011(13) 0.0287(5) Uani 1 1 d . . . . .

loop_
_atom_site_aniso_label
_atom_site_aniso_U_11
_atom_site_aniso_U_22
_atom_site_aniso_U_33
_atom_site_aniso_U_23
_atom_site_aniso_U_13
_atom_site_aniso_U_12
Al1 0.0225(3) 0.0240(3) 0.0203(3) -0.0002(2) -0.0008(2) 0.0000(3)
O11 0.0422(12) 0.0621(13) 0.0340(10) 0.0034(9) 0.0066(9) -0.0160(10)
O13 0.0257(9) 0.0270(8) 0.0202(7) 0.0004(6) -0.0006(6) 0.0001(6)
O14 0.0237(8) 0.0283(8) 0.0205(7) -0.0007(6) -0.0006(6) -0.0002(6)
O15 0.0363(11) 0.0419(10) 0.0342(9) -0.0038(8) 0.0073(8) 0.0023(8)
O16 0.0218(8) 0.0276(8) 0.0266(8) -0.0046(6) -0.0009(6) -0.0006(6)
O17 0.0247(9) 0.0283(8) 0.0297(8) 0.0051(7) -0.0007(7) -0.0014(6)
N11 0.0222(10) 0.0254(9) 0.0209(9) -0.0015(7) 0.0011(7) -0.0003(7)
N12 0.0218(10) 0.0260(9) 0.0232(9) 0.0006(7) 0.0022(7) -0.0020(7)
C101 0.0453(18) 0.072(2) 0.0385(16) -0.0039(14) 0.0125(14) -0.0136(16)
C102 0.0262(13) 0.0488(15) 0.0304(12) 0.0027(11) -0.0017(10) -0.0092(11)
C103 0.0378(15) 0.0416(14) 0.0351(14) 0.0082(11) -0.0031(11) -0.0106(11)
C104 0.0350(15) 0.0355(13) 0.0345(13) 0.0013(10) -0.0035(11) -0.0051(11)
C105 0.0244(12) 0.0345(12) 0.0293(12) 0.0014(9) -0.0050(10) -0.0021(9)
C106 0.0256(12) 0.0362(12) 0.0282(12) 0.0024(9) -0.0024(9) -0.0026(10)
C107 0.0232(12) 0.0442(14) 0.0318(12) 0.0006(10) -0.0007(10) 0.0000(10)
C108 0.0266(12) 0.0286(11) 0.0285(12) -0.0006(9) -0.0045(9) 0.0020(9)
C109 0.0345(14) 0.0318(12) 0.0358(13) -0.0001(10) -0.0050(11) -0.0034(10)
C110 0.0375(15) 0.0359(13) 0.0340(13) -0.0076(10) -0.0095(11) -0.0016(11)
C111 0.0325(14) 0.0329(12) 0.0277(12) -0.0033(9) -0.0068(10) 0.0062(10)
C112 0.0390(15) 0.0415(14) 0.0257(12) -0.0050(10) -0.0060(10) 0.0052(11)
C113 0.0342(14) 0.0414(14) 0.0235(11) -0.0023(10) -0.0028(10) 0.0058(11)
C114 0.0299(13) 0.0348(12) 0.0225(11) -0.0007(9) -0.0018(9) 0.0069(10)
C115 0.0272(12) 0.0349(12) 0.0225(11) 0.0001(9) 0.0003(9) 0.0026(10)
C116 0.0279(12) 0.0277(11) 0.0220(10) -0.0007(8) 0.0004(9) 0.0020(9)
C117 0.0242(12) 0.0264(11) 0.0228(10) -0.0001(8) -0.0019(9) 0.0045(9)
C118 0.0278(13) 0.0274(11) 0.0251(11) -0.0002(8) -0.0031(9) 0.0038(9)
C119 0.0267(12) 0.0295(11) 0.0246(11) -0.0016(9) -0.0033(9) 0.0056(9)
C120 0.0236(12) 0.0297(11) 0.0234(10) -0.0005(8) 0.0032(9) 0.0023(9)
C121 0.0229(11) 0.0238(10) 0.0219(10) 0.0011(8) 0.0027(8) -0.0023(8)
C122 0.0230(12) 0.0298(11) 0.0230(10) 0.0026(8) 0.0032(9) 0.0004(9)
C123 0.0215(11) 0.0314(11) 0.0233(10) 0.0033(9) 0.0022(9) -0.0011(9)
C124 0.0254(12) 0.0281(11) 0.0212(10) 0.0034(8) 0.0026(9) -0.0023(9)
C125 0.0274(13) 0.0295(11) 0.0283(11) 0.0017(9) -0.0007(9) -0.0050(9)
C126 0.0376(15) 0.0292(11) 0.0288(11) -0.0030(9) 0.0005(10) -0.0048(10)
C127 0.0361(14) 0.0314(12) 0.0327(12) -0.0066(10) 0.0051(10) 0.0008(10)
C128 0.0257(12) 0.0311(11) 0.0308(11) -0.0018(9) 0.0045(9) -0.0009(9)
C129 0.0254(12) 0.0262(10) 0.0218(10) 0.0015(8) 0.0033(8) -0.0016(9)
C130 0.0238(12) 0.0261(10) 0.0227(10) 0.0006(8) 0.0036(9) 0.0007(8)
C131 0.0246(12) 0.0249(11) 0.0241(10) -0.0039(8) 0.0029(9) -0.0019(8)
C132 0.0272(12) 0.0258(11) 0.0234(10) -0.0039(8) 0.0022(9) 0.0000(9)
C133 0.0281(13) 0.0308(12) 0.0334(12) 0.0013(9) 0.0032(10) -0.0021(10)
C134 0.0390(15) 0.0294(12) 0.0345(13) 0.0053(10) -0.0005(11) -0.0013(10)
C135 0.0337(14) 0.0337(12) 0.0339(13) 0.0015(10) -0.0023(10) 0.0043(10)
C136 0.0254(12) 0.0355(12) 0.0313(12) -0.0042(10) -0.0005(10) 0.0028(10)
C137 0.0252(12) 0.0303(11) 0.0261(11) -0.0045(9) 0.0019(9) 0.0001(9)
C138 0.0217(12) 0.0353(12) 0.0315(12) -0.0010(9) 0.0035(9) -0.0003(9)
C139 0.0266(13) 0.0314(11) 0.0297(11) 0.0006(9) 0.0061(10) -0.0031(9)
C140 0.0236(12) 0.0259(10) 0.0223(10) -0.0028(8) 0.0032(8) 0.0006(9)
C141 0.0230(12) 0.0304(11) 0.0243(10) -0.0017(9) 0.0054(9) -0.0029(9)
C142 0.0231(12) 0.0318(11) 0.0230(11) -0.0008(9) 0.0007(9) -0.0046(9)
C143 0.0288(13) 0.0355(12) 0.0242(11) -0.0036(9) 0.0029(9) -0.0044(10)
C144 0.0289(13) 0.0373(13) 0.0223(11) -0.0007(9) 0.0000(9) -0.0099(10)
C145 0.0368(14) 0.0435(14) 0.0216(11) 0.0005(10) -0.0013(10) -0.0118(11)
C146 0.0419(16) 0.0446(15) 0.0250(12) 0.0037(10) -0.0053(11) -0.0113(12)
C147 0.0318(14) 0.0335(12) 0.0255(11) 0.0048(9) -0.0050(10) -0.0087(10)
C148 0.0372(15) 0.0368(13) 0.0312(13) 0.0077(10) -0.0107(11) -0.0028(11)
C149 0.0329(14) 0.0340(12) 0.0335(13) 0.0047(10) -0.0037(11) 0.0025(10)
C150 0.0260(12) 0.0287(11) 0.0290(12) 0.0010(9) -0.0040(9) -0.0032(9)
C151 0.0263(12) 0.0273(11) 0.0249(11) 0.0011(8) -0.0025(9) -0.0055(9)
C152 0.0234(12) 0.0267(11) 0.0216(10) 0.0018(8) -0.0020(9) -0.0058(8)
C153 0.0288(13) 0.0299(11) 0.0254(11) 0.0018(9) -0.0032(9) -0.0086(9)
C154 0.0210(12) 0.0292(11) 0.0297(12) -0.0004(9) -0.0032(9) 0.0019(9)
C155 0.0303(13) 0.0283(11) 0.0361(13) 0.0012(10) -0.0007(10) 0.0009(10)
C156 0.0310(14) 0.0316(12) 0.0385(13) -0.0051(10) 0.0013(11) 0.0044(10)
C157 0.0216(12) 0.0378(13) 0.0304(12) -0.0031(10) 0.0007(9) 0.0019(9)
C158 0.0250(12) 0.0307(12) 0.0294(12) 0.0004(9) -0.0018(9) -0.0014(9)
C159 0.0210(12) 0.0293(11) 0.0286(11) -0.0025(9) -0.0028(9) 0.0015(9)
C160 0.0328(14) 0.0483(15) 0.0322(13) 0.0018(11) 0.0056(11) 0.0031(11)
C161 0.0252(12) 0.0264(11) 0.0350(12) -0.0063(9) -0.0032(10) -0.0004(9)
C162 0.0299(13) 0.0329(12) 0.0329(12) -0.0054(10) -0.0007(10) 0.0031(10)
C163 0.0296(14) 0.0395(13) 0.0351(13) -0.0074(11) 0.0042(10) 0.0007(10)
C164 0.0252(13) 0.0339(12) 0.0298(12) -0.0040(9) 0.0022(10) -0.0012(9)
C165 0.0349(14) 0.0272(12) 0.0371(13) 0.0051(10) -0.0045(11) -0.0001(10)
C166 0.0463(17) 0.0337(13) 0.0364(14) 0.0063(10) -0.0008(12) -0.0046(12)
C167 0.0405(15) 0.0371(13) 0.0323(13) 0.0053(10) -0.0013(11) -0.0109(11)
C168 0.0267(13) 0.0375(13) 0.0320(12) 0.0049(10) 0.0041(10) -0.0044(10)
Al2 0.0219(3) 0.0254(3) 0.0201(3) -0.0002(2) -0.0008(2) -0.0009(2)
O21 0.0419(12) 0.0513(12) 0.0390(10) 0.0043(9) 0.0090(9) -0.0126(9)
O22 0.0252(9) 0.0295(8) 0.0204(7) 0.0006(6) -0.0013(6) -0.0017(6)
O23 0.0232(8) 0.0293(8) 0.0202(7) -0.0003(6) -0.0013(6) -0.0012(6)
O24 0.0390(11) 0.0493(11) 0.0366(10) -0.0013(8) 0.0094(8) 0.0049(9)
O25 0.0269(9) 0.0295(8) 0.0251(8) -0.0055(6) -0.0008(7) -0.0005(6)
O26 0.0230(9) 0.0296(8) 0.0290(8) 0.0044(6) -0.0008(7) -0.0009(6)
N21 0.0192(9) 0.0266(9) 0.0218(8) -0.0001(7) 0.0004(7) -0.0002(7)
N22 0.0217(10) 0.0279(9) 0.0236(9) 0.0003(7) 0.0032(7) -0.0031(7)
C201 0.0456(18) 0.066(2) 0.0403(15) -0.0026(14) 0.0129(14) -0.0138(15)
C202 0.0269(13) 0.0456(14) 0.0326(13) 0.0049(11) -0.0005(10) -0.0080(11)
C203 0.0251(13) 0.0388(13) 0.0364(13) -0.0008(11) 0.0002(10) -0.0025(10)
C204 0.0254(12) 0.0342(12) 0.0331(12) 0.0046(10) -0.0008(10) -0.0037(9)
C205 0.0229(12) 0.0328(12) 0.0336(12) 0.0009(10) -0.0051(10) -0.0046(9)
C206 0.0339(14) 0.0309(12) 0.0373(13) -0.0010(10) -0.0023(11) -0.0048(10)
C207 0.0364(15) 0.0358(13) 0.0420(15) 0.0058(11) -0.0005(12) -0.0092(11)
C208 0.0273(13) 0.0292(11) 0.0301(12) -0.0004(9) -0.0048(10) -0.0003(9)
C209 0.0310(14) 0.0339(13) 0.0373(13) -0.0015(10) -0.0041(11) -0.0041(10)
C210 0.0349(15) 0.0365(13) 0.0327(13) -0.0074(10) -0.0102(11) 0.0010(11)
C211 0.0339(14) 0.0323(12) 0.0276(12) -0.0031(9) -0.0070(10) 0.0069(10)
C212 0.0400(15) 0.0381(13) 0.0257(11) -0.0033(10) -0.0051(10) 0.0068(11)
C213 0.0378(15) 0.0410(13) 0.0220(11) -0.0019(10) -0.0022(10) 0.0071(11)
C214 0.0306(13) 0.0315(11) 0.0217(11) -0.0003(9) -0.0024(9) 0.0075(10)
C215 0.0274(12) 0.0341(12) 0.0225(11) 0.0008(9) 0.0014(9) 0.0017(9)
C216 0.0250(12) 0.0288(11) 0.0225(11) 0.0000(8) -0.0018(9) 0.0025(9)
C217 0.0251(12) 0.0271(11) 0.0217(10) -0.0005(8) -0.0016(9) 0.0039(9)
C218 0.0266(12) 0.0270(11) 0.0267(11) -0.0003(9) -0.0021(9) 0.0025(9)
C219 0.0267(12) 0.0290(11) 0.0250(11) -0.0029(9) -0.0060(9) 0.0071(9)
C220 0.0232(12) 0.0292(11) 0.0222(10) 0.0016(8) 0.0029(9) 0.0008(9)
C221 0.0241(11) 0.0254(10) 0.0194(9) 0.0020(8) 0.0019(8) -0.0024(8)
C222 0.0230(12) 0.0296(11) 0.0221(10) 0.0026(8) 0.0020(9) -0.0002(9)
C223 0.0208(11) 0.0327(11) 0.0235(10) 0.0038(9) -0.0010(9) -0.0027(9)
C224 0.0272(12) 0.0272(11) 0.0211(10) 0.0037(8) -0.0028(9) -0.0043(9)
C225 0.0303(13) 0.0316(12) 0.0263(11) 0.0046(9) -0.0043(9) -0.0066(10)
C226 0.0428(15) 0.0295(12) 0.0261(11) -0.0001(9) -0.0022(10) -0.0077(10)
C227 0.0429(16) 0.0313(12) 0.0312(12) -0.0056(10) 0.0066(11) -0.0032(10)
C228 0.0287(13) 0.0333(12) 0.0312(12) -0.0033(10) 0.0048(10) -0.0034(10)
C229 0.0274(12) 0.0259(10) 0.0210(10) 0.0009(8) 0.0015(9) -0.0017(9)
C230 0.0216(11) 0.0274(11) 0.0229(10) 0.0016(8) 0.0005(8) -0.0020(8)
C231 0.0199(11) 0.0278(11) 0.0238(10) -0.0040(8) 0.0024(8) -0.0015(8)
C232 0.0237(12) 0.0280(11) 0.0243(10) -0.0046(8) 0.0034(9) -0.0010(9)
C233 0.0281(13) 0.0321(12) 0.0300(12) 0.0006(9) 0.0021(10) -0.0027(9)
C234 0.0370(15) 0.0287(11) 0.0317(12) -0.0005(9) 0.0028(10) -0.0007(10)
C235 0.0335(14) 0.0336(12) 0.0340(13) -0.0040(10) 0.0010(11) 0.0080(10)
C236 0.0231(12) 0.0367(13) 0.0359(13) -0.0039(10) 0.0049(10) 0.0040(10)
C237 0.0235(12) 0.0317(12) 0.0293(11) -0.0044(9) 0.0053(9) 0.0027(9)
C238 0.0208(12) 0.0368(13) 0.0414(14) -0.0022(10) 0.0054(10) -0.0009(10)
C239 0.0257(13) 0.0314(12) 0.0348(13) 0.0003(9) 0.0077(10) -0.0013(9)
C240 0.0224(12) 0.0280(11) 0.0236(10) -0.0035(8) 0.0034(9) -0.0003(8)
C241 0.0252(12) 0.0308(11) 0.0244(11) -0.0030(9) 0.0059(9) -0.0036(9)
C242 0.0275(12) 0.0336(12) 0.0218(11) 0.0001(9) -0.0004(9) -0.0055(9)
C243 0.0307(13) 0.0421(13) 0.0225(11) -0.0049(10) 0.0027(10) -0.0087(10)
C244 0.0337(14) 0.0394(13) 0.0230(11) 0.0019(9) -0.0008(10) -0.0123(10)
C245 0.0415(16) 0.0494(15) 0.0209(11) 0.0018(10) -0.0021(10) -0.0158(12)
C246 0.0423(16) 0.0543(16) 0.0241(12) 0.0087(11) -0.0072(11) -0.0124(13)
C247 0.0366(15) 0.0367(13) 0.0268(12) 0.0086(10) -0.0082(10) -0.0129(11)
C248 0.0393(15) 0.0362(13) 0.0344(13) 0.0088(11) -0.0104(11) -0.0012(11)
C249 0.0330(14) 0.0301(12) 0.0363(13) 0.0040(10) -0.0057(11) 0.0009(10)
C250 0.0285(13) 0.0262(11) 0.0292(12) 0.0024(9) -0.0033(10) -0.0044(9)
C251 0.0279(12) 0.0276(11) 0.0236(11) 0.0023(9) -0.0030(9) -0.0060(9)
C252 0.0244(12) 0.0263(11) 0.0208(10) 0.0007(8) -0.0015(9) -0.0048(8)
C253 0.0287(13) 0.0311(11) 0.0243(11) 0.0029(9) -0.0037(9) -0.0099(9)
C254 0.0223(12) 0.0297(11) 0.0292(12) 0.0007(9) -0.0044(9) 0.0002(9)
C255 0.0285(13) 0.0279(11) 0.0391(14) 0.0014(10) -0.0036(11) 0.0013(9)
C256 0.0300(14) 0.0335(13) 0.0395(14) -0.0064(10) 0.0006(11) 0.0057(10)
C257 0.0246(13) 0.0403(13) 0.0335(13) -0.0007(10) -0.0004(10) 0.0025(10)
C258 0.0283(13) 0.0322(12) 0.0315(12) 0.0026(9) -0.0003(10) -0.0024(10)
C259 0.0246(12) 0.0296(11) 0.0295(12) 0.0013(9) -0.0045(9) -0.0001(9)
C260 0.0367(16) 0.0571(18) 0.0401(15) 0.0077(13) 0.0067(12) 0.0058(13)
C261 0.0348(14) 0.0301(12) 0.0357(13) -0.0092(10) -0.0063(11) -0.0021(10)
C262 0.0487(18) 0.0416(14) 0.0343(13) -0.0100(11) -0.0063(12) 0.0104(13)
C263 0.0454(17) 0.0394(14) 0.0382(14) -0.0083(11) 0.0076(12) 0.0059(12)
C264 0.0259(13) 0.0402(13) 0.0312(12) -0.0065(10) 0.0028(10) 0.0038(10)
C265 0.0255(13) 0.0368(13) 0.0339(12) 0.0054(10) 0.0036(10) -0.0047(10)
C266 0.0442(17) 0.0434(15) 0.0449(15) 0.0145(12) 0.0100(13) -0.0046(12)
C267 0.058(2) 0.0444(15) 0.0350(14) 0.0109(12) 0.0024(13) 0.0073(14)
C268 0.0306(13) 0.0277(11) 0.0375(13) 0.0028(10) -0.0041(10) -0.0008(10)
O1S 0.0663(16) 0.0432(12) 0.0637(15) 0.0036(10) 0.0202(13) -0.0107(11)
C1S 0.0524(19) 0.0510(17) 0.0399(15) 0.0087(13) 0.0106(14) 0.0089(14)
C2S 0.0402(16) 0.0422(15) 0.0460(16) 0.0027(12) 0.0106(13) -0.0020(12)
C3S 0.050(2) 0.061(2) 0.0511(19) 0.0169(15) -0.0044(15) -0.0048(16)
C4S 0.062(2) 0.076(3) 0.061(2) 0.0031(19) -0.0031(18) -0.021(2)
O2S 0.145(4) 0.068(2) 0.092(3) 0.0022(18) 0.016(3) -0.016(2)
C5S 0.139(6) 0.090(4) 0.071(3) -0.009(3) -0.015(3) -0.017(4)
C6S 0.092(4) 0.090(4) 0.114(4) 0.022(3) 0.046(3) 0.009(3)
C7S 0.132(6) 0.101(4) 0.126(6) -0.045(4) -0.040(5) 0.015(4)
C8S 0.116(5) 0.100(4) 0.082(4) 0.002(3) -0.009(3) -0.013(4)
C169 0.0314(14) 0.0423(14) 0.0246(11) 0.0037(10) -0.0014(10) 0.0062(11)
C170 0.0318(14) 0.0426(14) 0.0261(11) 0.0002(10) 0.0036(10) 0.0029(11)
C171 0.0311(14) 0.0468(15) 0.0302(12) 0.0000(11) 0.0007(10) 0.0014(11)
C172 0.0335(15) 0.0443(15) 0.0353(13) -0.0062(11) -0.0026(11) 0.0047(12)
C173 0.0404(16) 0.0502(16) 0.0292(12) -0.0052(11) 0.0023(11) 0.0095(12)
C174 0.0305(14) 0.0483(15) 0.0303(12) 0.0032(11) 0.0062(10) 0.0063(11)
C175 0.0285(13) 0.0372(13) 0.0390(14) 0.0107(11) 0.0054(11) 0.0023(10)
C176 0.0333(15) 0.0627(19) 0.0382(14) 0.0137(13) 0.0066(12) 0.0053(13)
C177 0.0314(16) 0.072(2) 0.0500(17) 0.0265(16) 0.0019(13) 0.0021(14)
C178 0.0262(15) 0.0565(18) 0.071(2) 0.0208(16) 0.0131(14) 0.0073(13)
C179 0.0296(15) 0.0367(14) 0.0648(19) 0.0020(13) 0.0132(13) -0.0009(11)
C180 0.0311(14) 0.0294(12) 0.0453(14) 0.0039(10) 0.0084(11) -0.0015(10)
C181 0.0308(14) 0.0402(13) 0.0300(12) 0.0035(10) 0.0045(10) 0.0059(11)
C182 0.0306(14) 0.0393(13) 0.0301(12) 0.0020(10) 0.0041(10) 0.0043(10)
C183 0.0386(15) 0.0381(13) 0.0332(13) 0.0049(11) 0.0029(11) 0.0014(11)
C184 0.0385(15) 0.0457(15) 0.0335(13) 0.0022(11) 0.0085(11) -0.0036(12)
C185 0.0289(14) 0.0521(17) 0.0454(16) 0.0065(13) 0.0086(12) 0.0061(12)
C186 0.0328(15) 0.0448(15) 0.0420(14) 0.0122(12) 0.0064(12) 0.0057(11)
C187 0.0253(12) 0.0351(12) 0.0309(12) 0.0018(10) 0.0062(10) 0.0027(9)
C188 0.0319(14) 0.0317(12) 0.0404(14) 0.0018(10) 0.0064(11) 0.0028(10)
C189 0.0293(14) 0.0376(13) 0.0422(14) -0.0077(11) 0.0068(11) -0.0045(10)
C190 0.0219(12) 0.0505(15) 0.0314(12) -0.0030(11) 0.0017(10) -0.0031(11)
C191 0.0253(13) 0.0377(13) 0.0325(12) 0.0038(10) 0.0004(10) 0.0000(10)
C192 0.0246(12) 0.0349(12) 0.0293(12) 0.0005(9) 0.0037(10) 0.0020(9)
B1 0.0308(15) 0.0370(14) 0.0307(14) 0.0044(11) 0.0037(11) 0.0049(11)
C269 0.0269(12) 0.0356(12) 0.0255(11) 0.0005(9) 0.0024(9) -0.0011(9)
C270 0.0307(14) 0.0380(13) 0.0352(13) 0.0065(10) 0.0039(10) 0.0010(11)
C271 0.0388(16) 0.0389(14) 0.0401(14) 0.0092(11) 0.0064(12) -0.0015(11)
C272 0.0353(15) 0.0408(14) 0.0352(13) 0.0023(11) 0.0077(11) -0.0080(11)
C273 0.0278(13) 0.0434(14) 0.0338(13) -0.0009(11) 0.0053(10) -0.0042(11)
C274 0.0294(13) 0.0369(13) 0.0290(12) 0.0023(10) 0.0041(10) -0.0002(10)
C275 0.0259(12) 0.0317(12) 0.0331(12) 0.0059(9) 0.0048(10) -0.0014(9)
C276 0.0268(13) 0.0291(11) 0.0345(12) 0.0040(9) 0.0031(10) -0.0025(9)
C277 0.0266(13) 0.0358(13) 0.0454(15) 0.0002(11) 0.0096(11) -0.0036(10)
C278 0.0218(13) 0.0481(15) 0.0518(16) 0.0112(13) 0.0070(11) 0.0023(11)
C279 0.0291(14) 0.0615(18) 0.0399(15) 0.0155(13) -0.0002(11) 0.0001(13)
C280 0.0301(14) 0.0533(16) 0.0317(13) 0.0065(11) 0.0020(11) 0.0013(12)
C281 0.0254(12) 0.0377(12) 0.0251(11) 0.0040(9) 0.0009(9) 0.0013(10)
C282 0.0307(13) 0.0389(13) 0.0266(11) 0.0004(10) 0.0042(10) -0.0003(10)
C283 0.0275(14) 0.0398(14) 0.0368(13) 0.0030(10) 0.0004(10) -0.0017(10)
C284 0.0352(15) 0.0383(14) 0.0367(13) -0.0052(10) -0.0033(11) 0.0035(11)
C285 0.0360(15) 0.0470(15) 0.0334(13) -0.0050(11) 0.0067(11) 0.0040(12)
C286 0.0308(14) 0.0422(14) 0.0314(12) 0.0016(10) 0.0071(10) 0.0013(11)
C287 0.0220(12) 0.0326(12) 0.0295(11) 0.0009(9) 0.0059(9) -0.0008(9)
C288 0.0263(13) 0.0337(12) 0.0351(12) 0.0006(10) 0.0044(10) -0.0011(10)
C289 0.0253(13) 0.0416(13) 0.0342(12) -0.0060(11) 0.0028(10) -0.0021(10)
C290 0.0228(12) 0.0477(14) 0.0300(12) 0.0015(10) 0.0004(10) -0.0012(10)
C291 0.0213(12) 0.0388(13) 0.0334(13) 0.0042(10) 0.0010(10) 0.0005(10)
C292 0.0239(12) 0.0331(12) 0.0285(11) 0.0004(9) 0.0027(9) -0.0012(9)
B2 0.0260(14) 0.0332(13) 0.0273(12) 0.0034(10) 0.0041(10) 0.0010(10)

loop_
_atom_type_symbol
_atom_type_description
_atom_type_scat_dispersion_real
_atom_type_scat_dispersion_imag
_atom_type_scat_source
C C 0.0181 0.0091 'International Tables Vol C Tables 4.2.6.8 and 6.1.1.4'
H H 0.0000 0.0000 'International Tables Vol C Tables 4.2.6.8 and 6.1.1.4'
Al Al 0.2130 0.2455 'International Tables Vol C Tables 4.2.6.8 and 6.1.1.4'
B B 0.0090 0.0039 'International Tables Vol C Tables 4.2.6.8 and 6.1.1.4'
N N 0.0311 0.0180 'International Tables Vol C Tables 4.2.6.8 and 6.1.1.4'
O O 0.0492 0.0322 'International Tables Vol C Tables 4.2.6.8 and 6.1.1.4'

loop_
_exptl_crystal_face_index_h
_exptl_crystal_face_index_k
_exptl_crystal_face_index_l
_exptl_crystal_face_perp_dist
0 -16 -1 0.0463
0 16 1 0.0083
-7 9 -3 0.0673
7 -8 3 0.1019
-7 -8 -4 0.0876
8 1 4 0.1045
6 -2 9 0.0725
-7 1 -8 0.0782
-7 -2 10 0.0804
-9 -1 5 0.0843
7 2 -10 0.1011
4 2 -13 0.0938
-7 9 7 0.0622
6 -9 -8 0.0925
1 -10 -11 0.0955
-7 -4 -8 0.0816
-4 -14 1 0.0589
3 0 13 0.0767
-8 1 9 0.0722

loop_
_geom_angle_atom_site_label_1
_geom_angle_atom_site_label_2
_geom_angle_atom_site_label_3
_geom_angle
_geom_angle_site_symmetry_1
_geom_angle_site_symmetry_3
_geom_angle_publ_flag
O13 Al1 O14 174.13(8) . . ?
O13 Al1 O16 86.36(7) . . ?
O13 Al1 O17 89.53(8) . . ?
O13 Al1 N11 88.54(8) . . ?
O13 Al1 N12 94.26(8) . . ?
O14 Al1 O16 88.54(7) . . ?
O14 Al1 O17 87.59(8) . . ?
O14 Al1 N11 94.76(8) . . ?
O14 Al1 N12 90.90(8) . . ?
O16 Al1 O17 90.18(7) . . ?
O16 Al1 N11 94.56(8) . . ?
O16 Al1 N12 178.57(8) . . ?
O17 Al1 N11 174.75(8) . . ?
O17 Al1 N12 91.11(8) . . ?
N12 Al1 N11 84.17(8) . . ?
C102 O11 C101 117.2(2) . . ?
C117 O13 Al1 125.63(16) . . ?
C152 O14 Al1 126.78(16) . . ?
C157 O15 C160 117.1(2) . . ?
C161 O16 Al1 126.22(14) . . ?
C164 O16 Al1 124.70(14) . . ?
C164 O16 C161 109.08(17) . . ?
C165 O17 Al1 126.77(16) . . ?
C165 O17 C168 108.69(18) . . ?
C168 O17 Al1 124.48(14) . . ?
C120 N11 Al1 122.36(16) . . ?
C120 N11 C121 115.90(19) . . ?
C121 N11 Al1 120.56(14) . . ?
C140 N12 Al1 119.59(14) . . ?
C141 N12 Al1 122.70(17) . . ?
C141 N12 C140 116.51(19) . . ?
O11 C101 H10A 109.5 . . ?
O11 C101 H10B 109.5 . . ?
O11 C101 H10C 109.5 . . ?
H10A C101 H10B 109.5 . . ?
H10A C101 H10C 109.5 . . ?
H10B C101 H10C 109.5 . . ?
O11 C102 C103 115.7(3) . . ?
O11 C102 C107 124.7(3) . . ?
C103 C102 C107 119.6(3) . . ?
C102 C103 H103 119.8 . . ?
C102 C103 C104 120.4(3) . . ?
C104 C103 H103 119.8 . . ?
C103 C104 H104 119.4 . . ?
C103 C104 C105 121.3(3) . . ?
C105 C104 H104 119.4 . . ?
C104 C105 C108 119.5(2) . . ?
C106 C105 C104 117.7(2) . . ?
C106 C105 C108 122.2(2) . . ?
C105 C106 H106 119.3 . . ?
C105 C106 C107 121.4(2) . . ?
C107 C106 H106 119.3 . . ?
C102 C107 C106 119.6(3) . . ?
C102 C107 H107 120.2 . . ?
C106 C107 H107 120.2 . . ?
C109 C108 C105 115.2(2) . . ?
C109 C108 C118 118.5(2) . . ?
C118 C108 C105 126.1(2) . . ?
C108 C109 H109 118.2 . . ?
C108 C109 C110 123.7(3) . . ?
C110 C109 H109 118.2 . . ?
C109 C110 H110 120.7 . . ?
C111 C110 C109 118.6(2) . . ?
C111 C110 H110 120.7 . . ?
C110 C111 C112 131.8(2) . . ?
C110 C111 C119 119.1(2) . . ?
C119 C111 C112 109.1(2) . . ?
C111 C112 H11A 110.7 . . ?
C111 C112 H11B 110.7 . . ?
C111 C112 C113 105.5(2) . . ?
H11A C112 H11B 108.8 . . ?
C113 C112 H11A 110.7 . . ?
C113 C112 H11B 110.7 . . ?
C112 C113 H11C 110.8 . . ?
C112 C113 H11D 110.8 . . ?
H11C C113 H11D 108.9 . . ?
C114 C113 C112 104.9(2) . . ?
C114 C113 H11C 110.8 . . ?
C114 C113 H11D 110.8 . . ?
C115 C114 C113 131.8(2) . . ?
C115 C114 C119 118.9(2) . . ?
C119 C114 C113 109.4(2) . . ?
C114 C115 H115 120.5 . . ?
C114 C115 C116 119.0(2) . . ?
C116 C115 H115 120.5 . . ?
C117 C116 C115 122.9(2) . . ?
C117 C116 C120 120.8(2) . . ?
C120 C116 C115 116.1(2) . . ?
O13 C117 C116 121.2(2) . . ?
O13 C117 C118 120.7(2) . . ?
C116 C117 C118 118.1(2) . . ?
C108 C118 C117 128.2(2) . . ?
C119 C118 C108 116.1(2) . . ?
C119 C118 C117 115.6(2) . . ?
C111 C119 C114 111.2(2) . . ?
C111 C119 C118 123.9(2) . . ?
C114 C119 C118 124.9(2) . . ?
N11 C120 C116 124.5(2) . . ?
N11 C120 H120 117.8 . . ?
C116 C120 H120 117.8 . . ?
C122 C121 N11 119.3(2) . . ?
C130 C121 N11 118.3(2) . . ?
C130 C121 C122 122.4(2) . . ?
C121 C122 H122 120.3 . . ?
C123 C122 C121 119.4(2) . . ?
C123 C122 H122 120.3 . . ?
C122 C123 H123 119.6 . . ?
C122 C123 C124 120.8(2) . . ?
C124 C123 H123 119.6 . . ?
C123 C124 C125 121.0(2) . . ?
C123 C124 C129 119.8(2) . . ?
C125 C124 C129 119.2(2) . . ?
C124 C125 H125 119.4 . . ?
C126 C125 C124 121.2(2) . . ?
C126 C125 H125 119.4 . . ?
C125 C126 H126 120.2 . . ?
C125 C126 C127 119.5(2) . . ?
C127 C126 H126 120.2 . . ?
C126 C127 H127 119.5 . . ?
C128 C127 C126 121.0(2) . . ?
C128 C127 H127 119.5 . . ?
C127 C128 H128 119.5 . . ?
C127 C128 C129 120.9(2) . . ?
C129 C128 H128 119.5 . . ?
C124 C129 C130 119.0(2) . . ?
C128 C129 C124 118.2(2) . . ?
C128 C129 C130 122.7(2) . . ?
C121 C130 C129 118.5(2) . . ?
C121 C130 C131 120.4(2) . . ?
C129 C130 C131 120.6(2) . . ?
C132 C131 C130 123.3(2) . . ?
C140 C131 C130 118.5(2) . . ?
C140 C131 C132 118.2(2) . . ?
C133 C132 C131 122.3(2) . . ?
C133 C132 C137 118.2(2) . . ?
C137 C132 C131 119.5(2) . . ?
C132 C133 H133 119.7 . . ?
C134 C133 C132 120.6(2) . . ?
C134 C133 H133 119.7 . . ?
C133 C134 H134 119.5 . . ?
C133 C134 C135 121.1(2) . . ?
C135 C134 H134 119.5 . . ?
C134 C135 H135 120.0 . . ?
C136 C135 C134 120.0(2) . . ?
C136 C135 H135 120.0 . . ?
C135 C136 H136 119.7 . . ?
C135 C136 C137 120.5(2) . . ?
C137 C136 H136 119.7 . . ?
C136 C137 C132 119.6(2) . . ?
C138 C137 C132 119.1(2) . . ?
C138 C137 C136 121.2(2) . . ?
C137 C138 H138 119.5 . . ?
C139 C138 C137 121.0(2) . . ?
C139 C138 H138 119.5 . . ?
C138 C139 H139 120.0 . . ?
C138 C139 C140 120.0(2) . . ?
C140 C139 H139 120.0 . . ?
C131 C140 N12 118.7(2) . . ?
C131 C140 C139 122.0(2) . . ?
C139 C140 N12 119.3(2) . . ?
N12 C141 H141 117.4 . . ?
N12 C141 C142 125.2(2) . . ?
C142 C141 H141 117.4 . . ?
C141 C142 C143 114.9(2) . . ?
C152 C142 C141 122.2(2) . . ?
C152 C142 C143 122.9(2) . . ?
C142 C143 H143 120.3 . . ?
C144 C143 C142 119.4(2) . . ?
C144 C143 H143 120.3 . . ?
C143 C144 C145 131.7(2) . . ?
C143 C144 C153 118.6(2) . . ?
C153 C144 C145 109.7(2) . . ?
C144 C145 H14A 110.9 . . ?
C144 C145 H14B 110.9 . . ?
C144 C145 C146 104.2(2) . . ?
H14A C145 H14B 108.9 . . ?
C146 C145 H14A 110.9 . . ?
C146 C145 H14B 110.9 . . ?
C145 C146 H14C 110.6 . . ?
C145 C146 H14D 110.6 . . ?
H14C C146 H14D 108.7 . . ?
C147 C146 C145 105.7(2) . . ?
C147 C146 H14C 110.6 . . ?
C147 C146 H14D 110.6 . . ?
C148 C147 C146 131.3(2) . . ?
C148 C147 C153 119.3(2) . . ?
C153 C147 C146 109.4(2) . . ?
C147 C148 H148 120.9 . . ?
C147 C148 C149 118.2(2) . . ?
C149 C148 H148 120.9 . . ?
C148 C149 H149 118.0 . . ?
C150 C149 C148 124.0(3) . . ?
C150 C149 H149 118.0 . . ?
C149 C150 C151 118.6(2) . . ?
C149 C150 C154 115.0(2) . . ?
C151 C150 C154 126.0(2) . . ?
C150 C151 C152 128.9(2) . . ?
C153 C151 C150 115.4(2) . . ?
C153 C151 C152 115.5(2) . . ?
O14 C152 C142 120.9(2) . . ?
O14 C152 C151 121.3(2) . . ?
C142 C152 C151 117.7(2) . . ?
C144 C153 C151 125.0(2) . . ?
C147 C153 C144 110.9(2) . . ?
C147 C153 C151 124.2(2) . . ?
C155 C154 C150 120.0(2) . . ?
C159 C154 C150 121.7(2) . . ?
C159 C154 C155 117.7(2) . . ?
C154 C155 H155 119.4 . . ?
C156 C155 C154 121.2(2) . . ?
C156 C155 H155 119.4 . . ?
C155 C156 H156 119.9 . . ?
C155 C156 C157 120.3(2) . . ?
C157 C156 H156 119.9 . . ?
O15 C157 C156 115.6(2) . . ?
O15 C157 C158 124.8(2) . . ?
C158 C157 C156 119.5(2) . . ?
C157 C158 H158 120.2 . . ?
C157 C158 C159 119.6(2) . . ?
C159 C158 H158 120.2 . . ?
C154 C159 C158 121.7(2) . . ?
C154 C159 H159 119.1 . . ?
C158 C159 H159 119.1 . . ?
O15 C160 H16A 109.5 . . ?
O15 C160 H16B 109.5 . . ?
O15 C160 H16C 109.5 . . ?
H16A C160 H16B 109.5 . . ?
H16A C160 H16C 109.5 . . ?
H16B C160 H16C 109.5 . . ?
O16 C161 H16D 111.0 . . ?
O16 C161 H16E 111.0 . . ?
O16 C161 C162 103.55(19) . . ?
H16D C161 H16E 109.0 . . ?
C162 C161 H16D 111.0 . . ?
C162 C161 H16E 111.0 . . ?
C161 C162 H16F 111.5 . . ?
C161 C162 H16G 111.5 . . ?
C161 C162 C163 101.4(2) . . ?
H16F C162 H16G 109.3 . . ?
C163 C162 H16F 111.5 . . ?
C163 C162 H16G 111.5 . . ?
C162 C163 H16H 111.4 . . ?
C162 C163 H16I 111.4 . . ?
H16H C163 H16I 109.2 . . ?
C164 C163 C162 102.0(2) . . ?
C164 C163 H16H 111.4 . . ?
C164 C163 H16I 111.4 . . ?
O16 C164 C163 105.1(2) . . ?
O16 C164 H16J 110.7 . . ?
O16 C164 H16K 110.7 . . ?
C163 C164 H16J 110.7 . . ?
C163 C164 H16K 110.7 . . ?
H16J C164 H16K 108.8 . . ?
O17 C165 H16L 111.3 . . ?
O17 C165 H16M 111.3 . . ?
O17 C165 C166 102.3(2) . . ?
H16L C165 H16M 109.2 . . ?
C166 C165 H16L 111.3 . . ?
C166 C165 H16M 111.3 . . ?
C165 C166 H16N 111.2 . . ?
C165 C166 H16O 111.2 . . ?
H16N C166 H16O 109.2 . . ?
C167 C166 C165 102.6(2) . . ?
C167 C166 H16N 111.2 . . ?
C167 C166 H16O 111.2 . . ?
C166 C167 H16P 111.2 . . ?
C166 C167 H16Q 111.2 . . ?
C166 C167 C168 103.0(2) . . ?
H16P C167 H16Q 109.1 . . ?
C168 C167 H16P 111.2 . . ?
C168 C167 H16Q 111.2 . . ?
O17 C168 C167 105.7(2) . . ?
O17 C168 H16R 110.6 . . ?
O17 C168 H16S 110.6 . . ?
C167 C168 H16R 110.6 . . ?
C167 C168 H16S 110.6 . . ?
H16R C168 H16S 108.7 . . ?
O22 Al2 O25 87.42(8) . . ?
O22 Al2 O26 89.48(8) . . ?
O22 Al2 N21 88.31(8) . . ?
O22 Al2 N22 94.00(8) . . ?
O23 Al2 O22 175.41(8) . . ?
O23 Al2 O25 88.30(8) . . ?
O23 Al2 O26 88.74(7) . . ?
O23 Al2 N21 93.70(8) . . ?
O23 Al2 N22 90.29(8) . . ?
O25 Al2 N21 94.88(8) . . ?
O25 Al2 N22 178.47(9) . . ?
O26 Al2 O25 88.24(8) . . ?
O26 Al2 N21 176.09(8) . . ?
O26 Al2 N22 92.34(8) . . ?
N22 Al2 N21 84.60(8) . . ?
C202 O21 C201 117.0(2) . . ?
C217 O22 Al2 125.81(16) . . ?
C252 O23 Al2 127.62(15) . . ?
C257 O24 C260 117.8(2) . . ?
C261 O25 Al2 128.15(16) . . ?
C261 O25 C264 107.71(19) . . ?
C264 O25 Al2 123.99(14) . . ?
C265 O26 Al2 123.56(15) . . ?
C268 O26 Al2 126.60(15) . . ?
C268 O26 C265 109.35(18) . . ?
C220 N21 Al2 122.11(16) . . ?
C220 N21 C221 115.54(19) . . ?
C221 N21 Al2 121.10(14) . . ?
C240 N22 Al2 119.34(15) . . ?
C241 N22 Al2 122.91(17) . . ?
C241 N22 C240 116.1(2) . . ?
O21 C201 H20A 109.5 . . ?
O21 C201 H20B 109.5 . . ?
O21 C201 H20C 109.5 . . ?
H20A C201 H20B 109.5 . . ?
H20A C201 H20C 109.5 . . ?
H20B C201 H20C 109.5 . . ?
O21 C202 C203 124.1(3) . . ?
O21 C202 C207 115.8(2) . . ?
C203 C202 C207 120.1(2) . . ?
C202 C203 H203 120.3 . . ?
C202 C203 C204 119.4(3) . . ?
C204 C203 H203 120.3 . . ?
C203 C204 H204 119.2 . . ?
C205 C204 C203 121.6(2) . . ?
C205 C204 H204 119.2 . . ?
C204 C205 C206 117.8(2) . . ?
C204 C205 C208 121.5(2) . . ?
C206 C205 C208 120.1(2) . . ?
C205 C206 H206 119.4 . . ?
C207 C206 C205 121.2(3) . . ?
C207 C206 H206 119.4 . . ?
C202 C207 H207 120.1 . . ?
C206 C207 C202 119.8(2) . . ?
C206 C207 H207 120.1 . . ?
C209 C208 C205 115.5(2) . . ?
C209 C208 C218 118.7(2) . . ?
C218 C208 C205 125.6(2) . . ?
C208 C209 H209 118.1 . . ?
C208 C209 C210 123.8(3) . . ?
C210 C209 H209 118.1 . . ?
C209 C210 H210 120.7 . . ?
C211 C210 C209 118.5(2) . . ?
C211 C210 H210 120.7 . . ?
C210 C211 C212 131.3(2) . . ?
C210 C211 C219 119.2(2) . . ?
C219 C211 C212 109.5(2) . . ?
C211 C212 H21A 110.7 . . ?
C211 C212 H21B 110.7 . . ?
C211 C212 C213 105.1(2) . . ?
H21A C212 H21B 108.8 . . ?
C213 C212 H21A 110.7 . . ?
C213 C212 H21B 110.7 . . ?
C212 C213 H21C 110.8 . . ?
C212 C213 H21D 110.8 . . ?
H21C C213 H21D 108.9 . . ?
C214 C213 C212 104.7(2) . . ?
C214 C213 H21C 110.8 . . ?
C214 C213 H21D 110.8 . . ?
C215 C214 C213 131.7(2) . . ?
C215 C214 C219 118.8(2) . . ?
C219 C214 C213 109.5(2) . . ?
C214 C215 H215 120.5 . . ?
C214 C215 C216 119.0(2) . . ?
C216 C215 H215 120.5 . . ?
C217 C216 C215 123.0(2) . . ?
C217 C216 C220 120.4(2) . . ?
C220 C216 C215 116.3(2) . . ?
O22 C217 C216 121.2(2) . . ?
O22 C217 C218 120.9(2) . . ?
C216 C217 C218 117.9(2) . . ?
C208 C218 C217 128.4(2) . . ?
C219 C218 C208 115.9(2) . . ?
C219 C218 C217 115.5(2) . . ?
C211 C219 C214 111.1(2) . . ?
C211 C219 C218 123.8(2) . . ?
C214 C219 C218 125.0(2) . . ?
N21 C220 C216 125.0(2) . . ?
N21 C220 H220 117.5 . . ?
C216 C220 H220 117.5 . . ?
C222 C221 N21 119.7(2) . . ?
C230 C221 N21 118.5(2) . . ?
C230 C221 C222 121.8(2) . . ?
C221 C222 H222 120.3 . . ?
C223 C222 C221 119.5(2) . . ?
C223 C222 H222 120.3 . . ?
C222 C223 H223 119.6 . . ?
C222 C223 C224 120.9(2) . . ?
C224 C223 H223 119.6 . . ?
C223 C224 C225 121.4(2) . . ?
C223 C224 C229 119.7(2) . . ?
C229 C224 C225 118.9(2) . . ?
C224 C225 H225 119.4 . . ?
C226 C225 C224 121.1(2) . . ?
C226 C225 H225 119.4 . . ?
C225 C226 H226 120.1 . . ?
C225 C226 C227 119.8(2) . . ?
C227 C226 H226 120.1 . . ?
C226 C227 H227 119.5 . . ?
C228 C227 C226 120.9(2) . . ?
C228 C227 H227 119.5 . . ?
C227 C228 H228 119.7 . . ?
C227 C228 C229 120.6(2) . . ?
C229 C228 H228 119.7 . . ?
C224 C229 C230 118.9(2) . . ?
C228 C229 C224 118.7(2) . . ?
C228 C229 C230 122.3(2) . . ?
C221 C230 C229 119.1(2) . . ?
C221 C230 C231 120.2(2) . . ?
C229 C230 C231 120.4(2) . . ?
C232 C231 C230 122.8(2) . . ?
C240 C231 C230 118.8(2) . . ?
C240 C231 C232 118.4(2) . . ?
C233 C232 C231 122.1(2) . . ?
C233 C232 C237 118.4(2) . . ?
C237 C232 C231 119.5(2) . . ?
C232 C233 H233 119.5 . . ?
C234 C233 C232 121.0(2) . . ?
C234 C233 H233 119.5 . . ?
C233 C234 H234 119.7 . . ?
C233 C234 C235 120.5(2) . . ?
C235 C234 H234 119.7 . . ?
C234 C235 H235 119.8 . . ?
C236 C235 C234 120.3(2) . . ?
C236 C235 H235 119.8 . . ?
C235 C236 H236 119.8 . . ?
C235 C236 C237 120.4(2) . . ?
C237 C236 H236 119.8 . . ?
C236 C237 C232 119.3(2) . . ?
C238 C237 C232 119.4(2) . . ?
C238 C237 C236 121.4(2) . . ?
C237 C238 H238 119.7 . . ?
C239 C238 C237 120.6(2) . . ?
C239 C238 H238 119.7 . . ?
C238 C239 H239 120.0 . . ?
C238 C239 C240 120.0(2) . . ?
C240 C239 H239 120.0 . . ?
C231 C240 N22 118.8(2) . . ?
C231 C240 C239 122.0(2) . . ?
C239 C240 N22 119.2(2) . . ?
N22 C241 H241 117.2 . . ?
N22 C241 C242 125.5(2) . . ?
C242 C241 H241 117.2 . . ?
C241 C242 C243 115.1(2) . . ?
C252 C242 C241 121.6(2) . . ?
C252 C242 C243 123.2(2) . . ?
C242 C243 H243 120.4 . . ?
C244 C243 C242 119.1(2) . . ?
C244 C243 H243 120.4 . . ?
C243 C244 C245 131.5(3) . . ?
C243 C244 C253 118.8(2) . . ?
C253 C244 C245 109.6(2) . . ?
C244 C245 H24A 110.9 . . ?
C244 C245 H24B 110.9 . . ?
C244 C245 C246 104.5(2) . . ?
H24A C245 H24B 108.9 . . ?
C246 C245 H24A 110.9 . . ?
C246 C245 H24B 110.9 . . ?
C245 C246 H24C 110.6 . . ?
C245 C246 H24D 110.6 . . ?
H24C C246 H24D 108.7 . . ?
C247 C246 C245 105.8(2) . . ?
C247 C246 H24C 110.6 . . ?
C247 C246 H24D 110.6 . . ?
C248 C247 C246 131.6(3) . . ?
C248 C247 C253 119.2(2) . . ?
C253 C247 C246 109.1(3) . . ?
C247 C248 H248 120.8 . . ?
C247 C248 C249 118.3(2) . . ?
C249 C248 H248 120.8 . . ?
C248 C249 H249 117.9 . . ?
C250 C249 C248 124.2(3) . . ?
C250 C249 H249 117.9 . . ?
C249 C250 C251 118.3(2) . . ?
C249 C250 C254 114.8(2) . . ?
C251 C250 C254 126.5(2) . . ?
C250 C251 C252 128.9(2) . . ?
C253 C251 C250 115.7(2) . . ?
C253 C251 C252 115.4(2) . . ?
O23 C252 C242 121.1(2) . . ?
O23 C252 C251 121.1(2) . . ?
C242 C252 C251 117.8(2) . . ?
C244 C253 C251 125.1(2) . . ?
C247 C253 C244 111.0(2) . . ?
C247 C253 C251 124.0(2) . . ?
C255 C254 C250 120.1(2) . . ?
C259 C254 C250 121.5(2) . . ?
C259 C254 C255 117.7(2) . . ?
C254 C255 H255 119.3 . . ?
C256 C255 C254 121.3(2) . . ?
C256 C255 H255 119.3 . . ?
C255 C256 H256 119.9 . . ?
C255 C256 C257 120.1(2) . . ?
C257 C256 H256 119.9 . . ?
O24 C257 C256 115.6(2) . . ?
O24 C257 C258 124.9(2) . . ?
C256 C257 C258 119.5(2) . . ?
C257 C258 H258 120.1 . . ?
C259 C258 C257 119.9(2) . . ?
C259 C258 H258 120.1 . . ?
C254 C259 C258 121.5(2) . . ?
C254 C259 H259 119.3 . . ?
C258 C259 H259 119.3 . . ?
O24 C260 H26A 109.5 . . ?
O24 C260 H26B 109.5 . . ?
O24 C260 H26C 109.5 . . ?
H26A C260 H26B 109.5 . . ?
H26A C260 H26C 109.5 . . ?
H26B C260 H26C 109.5 . . ?
O25 C261 H26D 111.1 . . ?
O25 C261 H26E 111.1 . . ?
O25 C261 C262 103.3(2) . . ?
H26D C261 H26E 109.1 . . ?
C262 C261 H26D 111.1 . . ?
C262 C261 H26E 111.1 . . ?
C261 C262 H26F 111.3 . . ?
C261 C262 H26G 111.3 . . ?
C261 C262 C263 102.4(2) . . ?
H26F C262 H26G 109.2 . . ?
C263 C262 H26F 111.3 . . ?
C263 C262 H26G 111.3 . . ?
C262 C263 H26H 110.9 . . ?
C262 C263 H26I 110.9 . . ?
C262 C263 C264 104.4(2) . . ?
H26H C263 H26I 108.9 . . ?
C264 C263 H26H 110.9 . . ?
C264 C263 H26I 110.9 . . ?
O25 C264 C263 106.3(2) . . ?
O25 C264 H26J 110.5 . . ?
O25 C264 H26K 110.5 . . ?
C263 C264 H26J 110.5 . . ?
C263 C264 H26K 110.5 . . ?
H26J C264 H26K 108.7 . . ?
O26 C265 H26L 110.8 . . ?
O26 C265 H26M 110.8 . . ?
O26 C265 C266 104.8(2) . . ?
H26L C265 H26M 108.9 . . ?
C266 C265 H26L 110.8 . . ?
C266 C265 H26M 110.8 . . ?
C265 C266 H26N 111.2 . . ?
C265 C266 H26O 111.2 . . ?
C265 C266 C267 102.8(2) . . ?
H26N C266 H26O 109.1 . . ?
C267 C266 H26N 111.2 . . ?
C267 C266 H26O 111.2 . . ?
C266 C267 H26P 111.3 . . ?
C266 C267 H26Q 111.3 . . ?
H26P C267 H26Q 109.2 . . ?
C268 C267 C266 102.2(2) . . ?
C268 C267 H26P 111.3 . . ?
C268 C267 H26Q 111.3 . . ?
O26 C268 C267 104.4(2) . . ?
O26 C268 H26R 110.9 . . ?
O26 C268 H26S 110.9 . . ?
C267 C268 H26R 110.9 . . ?
C267 C268 H26S 110.9 . . ?
H26R C268 H26S 108.9 . . ?
C4S O1S C1S 108.5(3) . . ?
O1S C1S H1SA 110.4 . . ?
O1S C1S H1SB 110.4 . . ?
O1S C1S C2S 106.6(3) . . ?
H1SA C1S H1SB 108.6 . . ?
C2S C1S H1SA 110.4 . . ?
C2S C1S H1SB 110.4 . . ?
C1S C2S H2SA 111.5 . . ?
C1S C2S H2SB 111.5 . . ?
C1S C2S C3S 101.4(3) . . ?
H2SA C2S H2SB 109.3 . . ?
C3S C2S H2SA 111.5 . . ?
C3S C2S H2SB 111.5 . . ?
C2S C3S H3SA 111.2 . . ?
C2S C3S H3SB 111.2 . . ?
H3SA C3S H3SB 109.1 . . ?
C4S C3S C2S 102.7(3) . . ?
C4S C3S H3SA 111.2 . . ?
C4S C3S H3SB 111.2 . . ?
O1S C4S C3S 107.9(3) . . ?
O1S C4S H4SA 110.1 . . ?
O1S C4S H4SB 110.1 . . ?
C3S C4S H4SA 110.1 . . ?
C3S C4S H4SB 110.1 . . ?
H4SA C4S H4SB 108.4 . . ?
C5S O2S C8S 104.9(4) . . ?
O2S C5S H5SA 110.0 . . ?
O2S C5S H5SB 110.0 . . ?
O2S C5S C6S 108.4(5) . . ?
H5SA C5S H5SB 108.4 . . ?
C6S C5S H5SA 110.0 . . ?
C6S C5S H5SB 110.0 . . ?
C5S C6S H6SA 111.9 . . ?
C5S C6S H6SB 111.9 . . ?
H6SA C6S H6SB 109.6 . . ?
C7S C6S C5S 99.6(5) . . ?
C7S C6S H6SA 111.9 . . ?
C7S C6S H6SB 111.9 . . ?
C6S C7S H7SA 110.6 . . ?
C6S C7S H7SB 110.6 . . ?
C6S C7S C8S 105.5(5) . . ?
H7SA C7S H7SB 108.8 . . ?
C8S C7S H7SA 110.6 . . ?
C8S C7S H7SB 110.6 . . ?
O2S C8S C7S 107.1(5) . . ?
O2S C8S H8SA 110.3 . . ?
O2S C8S H8SB 110.3 . . ?
C7S C8S H8SA 110.3 . . ?
C7S C8S H8SB 110.3 . . ?
H8SA C8S H8SB 108.5 . . ?
C170 C169 B1 118.2(2) . . ?
C174 C169 C170 114.6(3) . . ?
C174 C169 B1 127.0(2) . . ?
C169 C170 H170 118.1 . . ?
C171 C170 C169 123.9(2) . . ?
C171 C170 H170 118.1 . . ?
C170 C171 H171 120.2 . . ?
C170 C171 C172 119.6(3) . . ?
C172 C171 H171 120.2 . . ?
C171 C172 H172 120.9 . . ?
C173 C172 C171 118.3(3) . . ?
C173 C172 H172 120.9 . . ?
C172 C173 H173 119.3 . . ?
C172 C173 C174 121.4(2) . . ?
C174 C173 H173 119.3 . . ?
C169 C174 H174 118.9 . . ?
C173 C174 C169 122.2(3) . . ?
C173 C174 H174 118.9 . . ?
C176 C175 B1 118.9(2) . . ?
C180 C175 C176 115.6(3) . . ?
C180 C175 B1 125.5(3) . . ?
C175 C176 H176 118.7 . . ?
C177 C176 C175 122.7(3) . . ?
C177 C176 H176 118.7 . . ?
C176 C177 H177 120.2 . . ?
C178 C177 C176 119.5(3) . . ?
C178 C177 H177 120.2 . . ?
C177 C178 H178 120.2 . . ?
C179 C178 C177 119.5(3) . . ?
C179 C178 H178 120.2 . . ?
C178 C179 H179 119.8 . . ?
C178 C179 C180 120.3(3) . . ?
C180 C179 H179 119.8 . . ?
C175 C180 H180 118.9 . . ?
C179 C180 C175 122.3(3) . . ?
C179 C180 H180 118.9 . . ?
C182 C181 C186 115.6(2) . . ?
C182 C181 B1 123.8(2) . . ?
C186 C181 B1 120.5(2) . . ?
C181 C182 H182 118.5 . . ?
C181 C182 C183 123.0(3) . . ?
C183 C182 H182 118.5 . . ?
C182 C183 H183 120.2 . . ?
C184 C183 C182 119.6(3) . . ?
C184 C183 H183 120.2 . . ?
C183 C184 H184 120.3 . . ?
C185 C184 C183 119.3(3) . . ?
C185 C184 H184 120.3 . . ?
C184 C185 H185 120.1 . . ?
C184 C185 C186 119.9(3) . . ?
C186 C185 H185 120.1 . . ?
C181 C186 H186 118.7 . . ?
C185 C186 C181 122.6(3) . . ?
C185 C186 H186 118.7 . . ?
C188 C187 B1 121.4(2) . . ?
C192 C187 C188 115.1(2) . . ?
C192 C187 B1 123.6(2) . . ?
C187 C188 H188 118.7 . . ?
C189 C188 C187 122.6(2) . . ?
C189 C188 H188 118.7 . . ?
C188 C189 H189 119.8 . . ?
C190 C189 C188 120.4(2) . . ?
C190 C189 H189 119.8 . . ?
C189 C190 H190 120.7 . . ?
C191 C190 C189 118.7(2) . . ?
C191 C190 H190 120.7 . . ?
C190 C191 H191 119.9 . . ?
C190 C191 C192 120.3(2) . . ?
C192 C191 H191 119.9 . . ?
C187 C192 H192 118.5 . . ?
C191 C192 C187 122.9(2) . . ?
C191 C192 H192 118.5 . . ?
C175 B1 C169 104.0(2) . . ?
C181 B1 C169 113.8(2) . . ?
C181 B1 C175 109.7(2) . . ?
C181 B1 C187 106.2(2) . . ?
C187 B1 C169 111.3(2) . . ?
C187 B1 C175 112.0(2) . . ?
C270 C269 C274 115.3(2) . . ?
C270 C269 B2 123.8(2) . . ?
C274 C269 B2 120.8(2) . . ?
C269 C270 H270 118.8 . . ?
C271 C270 C269 122.5(3) . . ?
C271 C270 H270 118.8 . . ?
C270 C271 H271 119.7 . . ?
C272 C271 C270 120.6(3) . . ?
C272 C271 H271 119.7 . . ?
C271 C272 H272 120.7 . . ?
C271 C272 C273 118.6(2) . . ?
C273 C272 H272 120.7 . . ?
C272 C273 H273 119.9 . . ?
C274 C273 C272 120.2(3) . . ?
C274 C273 H273 119.9 . . ?
C269 C274 H274 118.6 . . ?
C273 C274 C269 122.9(3) . . ?
C273 C274 H274 118.6 . . ?
C276 C275 C280 115.7(2) . . ?
C276 C275 B2 125.4(2) . . ?
C280 C275 B2 118.8(2) . . ?
C275 C276 H276 118.9 . . ?
C277 C276 C275 122.1(2) . . ?
C277 C276 H276 118.9 . . ?
C276 C277 H277 119.7 . . ?
C278 C277 C276 120.5(3) . . ?
C278 C277 H277 119.7 . . ?
C277 C278 H278 120.5 . . ?
C277 C278 C279 119.0(3) . . ?
C279 C278 H278 120.5 . . ?
C278 C279 H279 119.9 . . ?
C278 C279 C280 120.2(3) . . ?
C280 C279 H279 119.9 . . ?
C275 C280 H280 118.7 . . ?
C279 C280 C275 122.6(3) . . ?
C279 C280 H280 118.7 . . ?
C282 C281 B2 118.4(2) . . ?
C286 C281 C282 115.1(2) . . ?
C286 C281 B2 126.4(2) . . ?
C281 C282 H282 118.3 . . ?
C283 C282 C281 123.4(2) . . ?
C283 C282 H282 118.3 . . ?
C282 C283 H283 120.1 . . ?
C282 C283 C284 119.8(3) . . ?
C284 C283 H283 120.1 . . ?
C283 C284 H284 120.7 . . ?
C285 C284 C283 118.6(3) . . ?
C285 C284 H284 120.7 . . ?
C284 C285 H285 119.5 . . ?
C284 C285 C286 121.0(3) . . ?
C286 C285 H285 119.5 . . ?
C281 C286 C285 122.2(3) . . ?
C281 C286 H286 118.9 . . ?
C285 C286 H286 118.9 . . ?
C288 C287 B2 121.2(2) . . ?
C292 C287 C288 115.1(2) . . ?
C292 C287 B2 123.8(2) . . ?
C287 C288 H288 118.6 . . ?
C289 C288 C287 122.7(2) . . ?
C289 C288 H288 118.6 . . ?
C288 C289 H289 119.8 . . ?
C288 C289 C290 120.5(2) . . ?
C290 C289 H289 119.8 . . ?
C289 C290 H290 120.7 . . ?
C291 C290 C289 118.5(2) . . ?
C291 C290 H290 120.7 . . ?
C290 C291 H291 119.8 . . ?
C290 C291 C292 120.4(2) . . ?
C292 C291 H291 119.8 . . ?
C287 C292 H292 118.6 . . ?
C291 C292 C287 122.8(2) . . ?
C291 C292 H292 118.6 . . ?
C269 B2 C287 106.6(2) . . ?
C275 B2 C269 110.3(2) . . ?
C275 B2 C281 103.8(2) . . ?
C275 B2 C287 111.9(2) . . ?
C281 B2 C269 113.7(2) . . ?
C281 B2 C287 110.6(2) . . ?

loop_
_geom_bond_atom_site_label_1
_geom_bond_atom_site_label_2
_geom_bond_distance
_geom_bond_site_symmetry_2
_geom_bond_publ_flag
Al1 O13 1.8433(18) . ?
Al1 O14 1.8438(18) . ?
Al1 O16 1.9611(17) . ?
Al1 O17 1.9619(18) . ?
Al1 N11 2.008(2) . ?
Al1 N12 1.998(2) . ?
O11 C101 1.424(4) . ?
O11 C102 1.373(3) . ?
O13 C117 1.321(3) . ?
O14 C152 1.324(3) . ?
O15 C157 1.367(3) . ?
O15 C160 1.426(3) . ?
O16 C161 1.473(3) . ?
O16 C164 1.467(3) . ?
O17 C165 1.459(3) . ?
O17 C168 1.467(3) . ?
N11 C120 1.294(3) . ?
N11 C121 1.444(3) . ?
N12 C140 1.433(3) . ?
N12 C141 1.296(3) . ?
C101 H10A 0.9800 . ?
C101 H10B 0.9800 . ?
C101 H10C 0.9800 . ?
C102 C103 1.384(4) . ?
C102 C107 1.389(4) . ?
C103 H103 0.9500 . ?
C103 C104 1.386(4) . ?
C104 H104 0.9500 . ?
C104 C105 1.400(4) . ?
C105 C106 1.391(4) . ?
C105 C108 1.492(4) . ?
C106 H106 0.9500 . ?
C106 C107 1.402(4) . ?
C107 H107 0.9500 . ?
C108 C109 1.396(4) . ?
C108 C118 1.432(4) . ?
C109 H109 0.9500 . ?
C109 C110 1.411(4) . ?
C110 H110 0.9500 . ?
C110 C111 1.364(4) . ?
C111 C112 1.517(4) . ?
C111 C119 1.406(3) . ?
C112 H11A 0.9900 . ?
C112 H11B 0.9900 . ?
C112 C113 1.538(4) . ?
C113 H11C 0.9900 . ?
C113 H11D 0.9900 . ?
C113 C114 1.513(3) . ?
C114 C115 1.352(4) . ?
C114 C119 1.418(4) . ?
C115 H115 0.9500 . ?
C115 C116 1.438(3) . ?
C116 C117 1.418(3) . ?
C116 C120 1.428(3) . ?
C117 C118 1.449(3) . ?
C118 C119 1.420(3) . ?
C120 H120 0.9500 . ?
C121 C122 1.407(3) . ?
C121 C130 1.383(3) . ?
C122 H122 0.9500 . ?
C122 C123 1.367(3) . ?
C123 H123 0.9500 . ?
C123 C124 1.414(3) . ?
C124 C125 1.419(3) . ?
C124 C129 1.425(3) . ?
C125 H125 0.9500 . ?
C125 C126 1.367(4) . ?
C126 H126 0.9500 . ?
C126 C127 1.410(4) . ?
C127 H127 0.9500 . ?
C127 C128 1.369(4) . ?
C128 H128 0.9500 . ?
C128 C129 1.419(3) . ?
C129 C130 1.431(3) . ?
C130 C131 1.494(3) . ?
C131 C132 1.431(3) . ?
C131 C140 1.383(3) . ?
C132 C133 1.413(3) . ?
C132 C137 1.429(3) . ?
C133 H133 0.9500 . ?
C133 C134 1.379(4) . ?
C134 H134 0.9500 . ?
C134 C135 1.401(4) . ?
C135 H135 0.9500 . ?
C135 C136 1.369(4) . ?
C136 H136 0.9500 . ?
C136 C137 1.420(3) . ?
C137 C138 1.413(3) . ?
C138 H138 0.9500 . ?
C138 C139 1.359(4) . ?
C139 H139 0.9500 . ?
C139 C140 1.409(3) . ?
C141 H141 0.9500 . ?
C141 C142 1.428(3) . ?
C142 C143 1.433(3) . ?
C142 C152 1.419(3) . ?
C143 H143 0.9500 . ?
C143 C144 1.345(4) . ?
C144 C145 1.517(3) . ?
C144 C153 1.416(4) . ?
C145 H14A 0.9900 . ?
C145 H14B 0.9900 . ?
C145 C146 1.543(4) . ?
C146 H14C 0.9900 . ?
C146 H14D 0.9900 . ?
C146 C147 1.508(4) . ?
C147 C148 1.361(4) . ?
C147 C153 1.407(4) . ?
C148 H148 0.9500 . ?
C148 C149 1.411(4) . ?
C149 H149 0.9500 . ?
C149 C150 1.393(4) . ?
C150 C151 1.437(4) . ?
C150 C154 1.486(3) . ?
C151 C152 1.448(3) . ?
C151 C153 1.422(3) . ?
C154 C155 1.404(3) . ?
C154 C159 1.389(3) . ?
C155 H155 0.9500 . ?
C155 C156 1.381(4) . ?
C156 H156 0.9500 . ?
C156 C157 1.395(4) . ?
C157 C158 1.389(4) . ?
C158 H158 0.9500 . ?
C158 C159 1.396(3) . ?
C159 H159 0.9500 . ?
C160 H16A 0.9800 . ?
C160 H16B 0.9800 . ?
C160 H16C 0.9800 . ?
C161 H16D 0.9900 . ?
C161 H16E 0.9900 . ?
C161 C162 1.507(3) . ?
C162 H16F 0.9900 . ?
C162 H16G 0.9900 . ?
C162 C163 1.530(4) . ?
C163 H16H 0.9900 . ?
C163 H16I 0.9900 . ?
C163 C164 1.506(3) . ?
C164 H16J 0.9900 . ?
C164 H16K 0.9900 . ?
C165 H16L 0.9900 . ?
C165 H16M 0.9900 . ?
C165 C166 1.520(4) . ?
C166 H16N 0.9900 . ?
C166 H16O 0.9900 . ?
C166 C167 1.493(4) . ?
C167 H16P 0.9900 . ?
C167 H16Q 0.9900 . ?
C167 C168 1.526(4) . ?
C168 H16R 0.9900 . ?
C168 H16S 0.9900 . ?
Al2 O22 1.8439(18) . ?
Al2 O23 1.8404(17) . ?
Al2 O25 1.9690(18) . ?
Al2 O26 1.9589(18) . ?
Al2 N21 2.009(2) . ?
Al2 N22 2.002(2) . ?
O21 C201 1.421(4) . ?
O21 C202 1.377(3) . ?
O22 C217 1.322(3) . ?
O23 C252 1.323(3) . ?
O24 C257 1.362(3) . ?
O24 C260 1.423(4) . ?
O25 C261 1.458(3) . ?
O25 C264 1.462(3) . ?
O26 C265 1.467(3) . ?
O26 C268 1.466(3) . ?
N21 C220 1.296(3) . ?
N21 C221 1.438(3) . ?
N22 C240 1.434(3) . ?
N22 C241 1.296(3) . ?
C201 H20A 0.9800 . ?
C201 H20B 0.9800 . ?
C201 H20C 0.9800 . ?
C202 C203 1.384(4) . ?
C202 C207 1.389(4) . ?
C203 H203 0.9500 . ?
C203 C204 1.401(4) . ?
C204 H204 0.9500 . ?
C204 C205 1.385(4) . ?
C205 C206 1.403(4) . ?
C205 C208 1.492(4) . ?
C206 H206 0.9500 . ?
C206 C207 1.389(4) . ?
C207 H207 0.9500 . ?
C208 C209 1.391(4) . ?
C208 C218 1.436(4) . ?
C209 H209 0.9500 . ?
C209 C210 1.404(4) . ?
C210 H210 0.9500 . ?
C210 C211 1.371(4) . ?
C211 C212 1.511(4) . ?
C211 C219 1.404(3) . ?
C212 H21A 0.9900 . ?
C212 H21B 0.9900 . ?
C212 C213 1.546(4) . ?
C213 H21C 0.9900 . ?
C213 H21D 0.9900 . ?
C213 C214 1.512(3) . ?
C214 C215 1.352(4) . ?
C214 C219 1.413(4) . ?
C215 H215 0.9500 . ?
C215 C216 1.435(3) . ?
C216 C217 1.418(3) . ?
C216 C220 1.425(3) . ?
C217 C218 1.450(3) . ?
C218 C219 1.420(3) . ?
C220 H220 0.9500 . ?
C221 C222 1.410(3) . ?
C221 C230 1.381(3) . ?
C222 H222 0.9500 . ?
C222 C223 1.369(3) . ?
C223 H223 0.9500 . ?
C223 C224 1.413(3) . ?
C224 C225 1.423(3) . ?
C224 C229 1.422(3) . ?
C225 H225 0.9500 . ?
C225 C226 1.367(4) . ?
C226 H226 0.9500 . ?
C226 C227 1.407(4) . ?
C227 H227 0.9500 . ?
C227 C228 1.372(4) . ?
C228 H228 0.9500 . ?
C228 C229 1.419(3) . ?
C229 C230 1.428(3) . ?
C230 C231 1.499(3) . ?
C231 C232 1.433(3) . ?
C231 C240 1.376(3) . ?
C232 C233 1.413(3) . ?
C232 C237 1.424(3) . ?
C233 H233 0.9500 . ?
C233 C234 1.371(4) . ?
C234 H234 0.9500 . ?
C234 C235 1.405(4) . ?
C235 H235 0.9500 . ?
C235 C236 1.368(4) . ?
C236 H236 0.9500 . ?
C236 C237 1.422(4) . ?
C237 C238 1.413(4) . ?
C238 H238 0.9500 . ?
C238 C239 1.365(4) . ?
C239 H239 0.9500 . ?
C239 C240 1.409(3) . ?
C241 H241 0.9500 . ?
C241 C242 1.431(4) . ?
C242 C243 1.436(3) . ?
C242 C252 1.412(3) . ?
C243 H243 0.9500 . ?
C243 C244 1.343(4) . ?
C244 C245 1.519(3) . ?
C244 C253 1.414(4) . ?
C245 H24A 0.9900 . ?
C245 H24B 0.9900 . ?
C245 C246 1.538(5) . ?
C246 H24C 0.9900 . ?
C246 H24D 0.9900 . ?
C246 C247 1.512(4) . ?
C247 C248 1.356(4) . ?
C247 C253 1.413(4) . ?
C248 H248 0.9500 . ?
C248 C249 1.407(4) . ?
C249 H249 0.9500 . ?
C249 C250 1.393(4) . ?
C250 C251 1.436(4) . ?
C250 C254 1.491(3) . ?
C251 C252 1.453(3) . ?
C251 C253 1.420(3) . ?
C254 C255 1.406(4) . ?
C254 C259 1.391(3) . ?
C255 H255 0.9500 . ?
C255 C256 1.386(4) . ?
C256 H256 0.9500 . ?
C256 C257 1.390(4) . ?
C257 C258 1.395(4) . ?
C258 H258 0.9500 . ?
C258 C259 1.394(4) . ?
C259 H259 0.9500 . ?
C260 H26A 0.9800 . ?
C260 H26B 0.9800 . ?
C260 H26C 0.9800 . ?
C261 H26D 0.9900 . ?
C261 H26E 0.9900 . ?
C261 C262 1.512(4) . ?
C262 H26F 0.9900 . ?
C262 H26G 0.9900 . ?
C262 C263 1.521(5) . ?
C263 H26H 0.9900 . ?
C263 H26I 0.9900 . ?
C263 C264 1.524(4) . ?
C264 H26J 0.9900 . ?
C264 H26K 0.9900 . ?
C265 H26L 0.9900 . ?
C265 H26M 0.9900 . ?
C265 C266 1.517(4) . ?
C266 H26N 0.9900 . ?
C266 H26O 0.9900 . ?
C266 C267 1.520(5) . ?
C267 H26P 0.9900 . ?
C267 H26Q 0.9900 . ?
C267 C268 1.497(4) . ?
C268 H26R 0.9900 . ?
C268 H26S 0.9900 . ?
O1S C1S 1.424(5) . ?
O1S C4S 1.420(5) . ?
C1S H1SA 0.9900 . ?
C1S H1SB 0.9900 . ?
C1S C2S 1.502(4) . ?
C2S H2SA 0.9900 . ?
C2S H2SB 0.9900 . ?
C2S C3S 1.515(5) . ?
C3S H3SA 0.9900 . ?
C3S H3SB 0.9900 . ?
C3S C4S 1.506(5) . ?
C4S H4SA 0.9900 . ?
C4S H4SB 0.9900 . ?
O2S C5S 1.425(8) . ?
O2S C8S 1.442(7) . ?
C5S H5SA 0.9900 . ?
C5S H5SB 0.9900 . ?
C5S C6S 1.483(8) . ?
C6S H6SA 0.9900 . ?
C6S H6SB 0.9900 . ?
C6S C7S 1.464(9) . ?
C7S H7SA 0.9900 . ?
C7S H7SB 0.9900 . ?
C7S C8S 1.494(9) . ?
C8S H8SA 0.9900 . ?
C8S H8SB 0.9900 . ?
C169 C170 1.404(4) . ?
C169 C174 1.403(4) . ?
C169 B1 1.654(4) . ?
C170 H170 0.9500 . ?
C170 C171 1.391(4) . ?
C171 H171 0.9500 . ?
C171 C172 1.391(4) . ?
C172 H172 0.9500 . ?
C172 C173 1.381(4) . ?
C173 H173 0.9500 . ?
C173 C174 1.394(4) . ?
C174 H174 0.9500 . ?
C175 C176 1.402(4) . ?
C175 C180 1.399(4) . ?
C175 B1 1.650(4) . ?
C176 H176 0.9500 . ?
C176 C177 1.391(4) . ?
C177 H177 0.9500 . ?
C177 C178 1.387(5) . ?
C178 H178 0.9500 . ?
C178 C179 1.374(5) . ?
C179 H179 0.9500 . ?
C179 C180 1.391(4) . ?
C180 H180 0.9500 . ?
C181 C182 1.391(4) . ?
C181 C186 1.407(4) . ?
C181 B1 1.648(4) . ?
C182 H182 0.9500 . ?
C182 C183 1.397(4) . ?
C183 H183 0.9500 . ?
C183 C184 1.392(4) . ?
C184 H184 0.9500 . ?
C184 C185 1.385(4) . ?
C185 H185 0.9500 . ?
C185 C186 1.393(4) . ?
C186 H186 0.9500 . ?
C187 C188 1.409(4) . ?
C187 C192 1.401(3) . ?
C187 B1 1.649(4) . ?
C188 H188 0.9500 . ?
C188 C189 1.392(4) . ?
C189 H189 0.9500 . ?
C189 C190 1.387(4) . ?
C190 H190 0.9500 . ?
C190 C191 1.386(4) . ?
C191 H191 0.9500 . ?
C191 C192 1.394(4) . ?
C192 H192 0.9500 . ?
C269 C270 1.401(4) . ?
C269 C274 1.410(4) . ?
C269 B2 1.649(4) . ?
C270 H270 0.9500 . ?
C270 C271 1.397(4) . ?
C271 H271 0.9500 . ?
C271 C272 1.386(4) . ?
C272 H272 0.9500 . ?
C272 C273 1.392(4) . ?
C273 H273 0.9500 . ?
C273 C274 1.389(4) . ?
C274 H274 0.9500 . ?
C275 C276 1.397(4) . ?
C275 C280 1.402(4) . ?
C275 B2 1.645(4) . ?
C276 H276 0.9500 . ?
C276 C277 1.397(4) . ?
C277 H277 0.9500 . ?
C277 C278 1.376(4) . ?
C278 H278 0.9500 . ?
C278 C279 1.386(4) . ?
C279 H279 0.9500 . ?
C279 C280 1.387(4) . ?
C280 H280 0.9500 . ?
C281 C282 1.408(4) . ?
C281 C286 1.394(3) . ?
C281 B2 1.646(4) . ?
C282 H282 0.9500 . ?
C282 C283 1.381(4) . ?
C283 H283 0.9500 . ?
C283 C284 1.392(4) . ?
C284 H284 0.9500 . ?
C284 C285 1.377(4) . ?
C285 H285 0.9500 . ?
C285 C286 1.396(4) . ?
C286 H286 0.9500 . ?
C287 C288 1.409(4) . ?
C287 C292 1.396(3) . ?
C287 B2 1.655(4) . ?
C288 H288 0.9500 . ?
C288 C289 1.386(4) . ?
C289 H289 0.9500 . ?
C289 C290 1.388(4) . ?
C290 H290 0.9500 . ?
C290 C291 1.383(4) . ?
C291 H291 0.9500 . ?
C291 C292 1.395(4) . ?
C292 H292 0.9500 . ?

loop_
_exptl_oxdiff_crystal_face_indexfrac_h
_exptl_oxdiff_crystal_face_indexfrac_k
_exptl_oxdiff_crystal_face_indexfrac_l
_exptl_oxdiff_crystal_face_x
_exptl_oxdiff_crystal_face_y
_exptl_oxdiff_crystal_face_z
-0.4468 -15.6984 -0.9042 0.9992 -0.0262 0.0314
0.1072 15.7306 0.7401 -0.9996 0.0262 0.0086
-7.1901 8.6382 -3.1251 -0.5151 0.0130 0.8570
7.4398 -7.8644 3.2805 0.4648 -0.0117 -0.8854
-7.1580 -8.2393 -3.8475 0.5567 -0.0151 0.8306
8.4465 1.4646 4.1790 -0.1325 0.0040 -0.9912
6.2915 -1.5385 9.2339 0.0538 0.4099 -0.9105
-6.9868 1.3230 -8.0403 -0.0405 -0.3087 0.9503
-7.1247 -1.7743 9.7377 0.1149 0.8720 0.4759
-8.9300 -0.8856 4.5197 0.0771 0.5844 0.8078
7.0754 1.7883 -9.8213 -0.1155 -0.8759 -0.4685
4.0077 2.3118 -13.0217 -0.1303 -0.9896 -0.0603
-6.7042 8.7244 6.5937 -0.5450 0.6384 0.5436
5.5400 -9.4721 -8.1496 0.6001 -0.7029 -0.3819
0.6190 -9.6322 -11.1443 0.6346 -0.7430 0.2125
-6.5779 -3.7821 -8.2621 0.2823 -0.3302 0.9007
-3.7332 -14.3983 0.5280 0.9250 0.1716 0.3391
2.9718 0.2845 12.8416 -0.0585 0.7517 -0.6569
-7.6240 1.1316 8.8604 -0.0655 0.8265 0.5591
